data_1549240
loop_
_publ_author_name
'Jean-Paul Laval'
'Hamid Rafik'
'Gilles Trolliard'

_publ_section_title
;
 Microphases deriving from Ba2ZrF8 structure type: II: Crystal structure
 of Sr17Zr9F70 and Sr17.145Zr9F70.29
;
_journal_name_full 'Journal of Solid State Chemistry'
_journal_page_first 151
_journal_page_last 158
_journal_paper_doi 10.1016/j.jssc.2018.01.005
_journal_volume 260
_journal_year 2018
_chemical_formula_sum 'F281.16 Sr68.58 Zr36'
_chemical_formula_weight 14634.94
_space_group_crystal_system orthorhombic
_space_group_IT_number 62
_space_group_name_Hall '-P 2ac 2n'
_space_group_name_H-M_alt 'P n m a'
_symmetry_space_group_name_Hall '-P 2ac 2n'
_symmetry_space_group_name_H-M 'P n m a'
_cell_angle_alpha 90
_cell_angle_beta 90
_cell_angle_gamma 90
_cell_formula_units_Z 1
_cell_length_a 28.985(10)
_cell_length_b 16.557(6)
_cell_length_c 11.389(4)
_cell_measurement_temperature 293(2)
_cell_volume 5466(3)
_computing_cell_refinement 'Dirax/lsq (Duisenberg & Schreurs,1989-2000)'
_computing_data_collection 'COLLECT (Nonius, 1997-2004)'
_computing_data_reduction 'EvalCCD (Duisenberg et al.,2003)'
_computing_structure_refinement 'SHELXL-2016/3 (Sheldrick, 2016)'
_diffrn_ambient_temperature 293(2)
_diffrn_detector_area_resol_mean 9
_diffrn_measured_fraction_theta_full 0.991
_diffrn_measured_fraction_theta_max 0.992
_diffrn_measurement_device_type 'Nonius Kappa-CCD'
_diffrn_measurement_method CCD
_diffrn_radiation_monochromator graphite
_diffrn_radiation_source 'fine-focus sealed tube'
_diffrn_radiation_type MoK\a
_diffrn_radiation_wavelength 0.7107
_diffrn_reflns_av_R_equivalents 0.1368
_diffrn_reflns_av_unetI/netI 0.1027
_diffrn_reflns_Laue_measured_fraction_full 0.991
_diffrn_reflns_Laue_measured_fraction_max 0.992
_diffrn_reflns_limit_h_max 37
_diffrn_reflns_limit_h_min -37
_diffrn_reflns_limit_k_max 21
_diffrn_reflns_limit_k_min -21
_diffrn_reflns_limit_l_max 14
_diffrn_reflns_limit_l_min -14
_diffrn_reflns_number 43531
_diffrn_reflns_point_group_measured_fraction_full 0.991
_diffrn_reflns_point_group_measured_fraction_max 0.992
_diffrn_reflns_theta_full 25.241
_diffrn_reflns_theta_max 27.504
_diffrn_reflns_theta_min 4.830
_exptl_absorpt_coefficient_mu 18.455
_exptl_absorpt_correction_T_max 0.7456
_exptl_absorpt_correction_T_min 0.4437
_exptl_absorpt_correction_type multi-scan
_exptl_absorpt_process_details 'SADABS, Bruker 2004'
_exptl_crystal_colour colourless
_exptl_crystal_density_diffrn 4.446
_exptl_crystal_description prismatic
_exptl_crystal_F_000 6576
_exptl_crystal_size_max 0.015
_exptl_crystal_size_mid 0.014
_exptl_crystal_size_min 0.008
_refine_diff_density_max 2.665
_refine_diff_density_min -1.963
_refine_diff_density_rms 0.370
_refine_ls_extinction_method none
_refine_ls_goodness_of_fit_ref 1.048
_refine_ls_matrix_type full
_refine_ls_number_parameters 466
_refine_ls_number_reflns 6450
_refine_ls_number_restraints 0
_refine_ls_restrained_S_all 1.048
_refine_ls_R_factor_all 0.1524
_refine_ls_R_factor_gt 0.0618
_refine_ls_shift/su_max 0.000
_refine_ls_shift/su_mean 0.000
_refine_ls_structure_factor_coef Fsqd
_refine_ls_weighting_details 'w=1/[\s^2^(Fo^2^)+(0.0463P)^2^+128.9985P] where P=(Fo^2^+2Fc^2^)/3'
_refine_ls_weighting_scheme calc
_refine_ls_wR_factor_gt 0.1183
_refine_ls_wR_factor_ref 0.1522
_reflns_Friedel_coverage 0.000
_reflns_Friedel_fraction_full .
_reflns_Friedel_fraction_max .
_reflns_number_gt 3452
_reflns_number_total 6450
_reflns_threshold_expression 'I > 2\s(I)'
_cod_data_source_file sr17zr9F70excess.cif
_cod_data_source_block 1
_cod_database_code 1549240
_shelx_space_group_comment
;
The symmetry employed for this shelxl refinement is uniquely defined
by the following loop, which should always be used as a source of
symmetry information in preference to the above space-group names.
They are only intended as comments.
;

loop_
_space_group_symop_operation_xyz
'x, y, z'
'-x+1/2, -y, z+1/2'
'x+1/2, -y+1/2, -z+1/2'
'-x, y+1/2, -z'
'-x, -y, -z'
'x-1/2, y, -z-1/2'
'-x-1/2, y-1/2, z-1/2'
'x, -y-1/2, z'

loop_
_atom_site_label
_atom_site_type_symbol
_atom_site_fract_x
_atom_site_fract_y
_atom_site_fract_z
_atom_site_U_iso_or_equiv
_atom_site_adp_type
_atom_site_occupancy
_atom_site_site_symmetry_order
_atom_site_calc_flag
_atom_site_refinement_flags_posn
_atom_site_refinement_flags_adp
_atom_site_refinement_flags_occupancy
_atom_site_disorder_assembly
_atom_site_disorder_group
ZR1 Zr 0.41257(6) 0.250000 0.15305(17) 0.0122(4) Uani 1 2 d S T P . .
ZR2 Zr 0.41784(4) 0.08819(8) 0.64372(11) 0.0116(3) Uani 1 1 d . . . . .
ZR3 Zr 0.24558(4) 0.08765(8) 0.41182(11) 0.0142(3) Uani 1 1 d . . . . .
ZR4 Zr 0.24761(6) 0.250000 -0.09213(17) 0.0133(4) Uani 1 2 d S T P . .
ZR5 Zr 0.08269(6) 0.250000 0.14020(16) 0.0102(4) Uani 1 2 d S T P . .
ZR6 Zr 0.08231(4) 0.07459(7) 0.65077(12) 0.0121(3) Uani 1 1 d . . . . .
SR1 Sr 0.35158(7) 0.250000 0.42663(17) 0.0235(5) Uani 1 2 d S T P . .
SR2 Sr 0.21188(6) 0.250000 0.20569(17) 0.0169(4) Uani 1 2 d S T P . .
SR3 Sr 0.31911(4) 0.08678(8) 0.10008(12) 0.0197(3) Uani 1 1 d . . . . .
SR4 Sr 0.28107(5) 0.08217(9) 0.71237(13) 0.0264(4) Uani 1 1 d . . . . .
SR5 Sr 0.14519(5) 0.07489(9) 0.93084(13) 0.0271(4) Uani 1 1 d . . . . .
SR6 Sr 0.47951(4) 0.09536(9) 0.36789(12) 0.0203(3) Uani 1 1 d . . . . .
SR7 Sr 0.11478(4) 0.09573(9) 0.34251(12) 0.0193(3) Uani 1 1 d . . . . .
SR8 Sr 0.17366(8) 0.250000 0.6297(2) 0.0312(6) Uani 1 2 d S T P . .
SR9 Sr 0.53333(7) 0.250000 0.65137(17) 0.0171(4) Uani 1 2 d S T P . .
SR10 Sr 0.46650(4) 0.10077(8) -0.03691(12) 0.0180(3) Uani 1 1 d . . . . .
SR11 Sr 0.36948(7) 0.250000 0.83067(17) 0.0185(4) Uani 1 2 d S T P . .
SR0 Sr 0.0407(6) 0.250000 0.4565(16) 0.045(8) Uani 0.145(10) 2 d S T . . .
F1 F 0.3848(3) 0.3267(4) 0.0182(7) 0.0194(19) Uani 1 1 d . . . . .
F2 F 0.1426(3) 0.0213(5) 0.7148(8) 0.033(2) Uani 1 1 d . . . . .
F3 F 0.1919(3) 0.3330(5) 0.3774(8) 0.030(2) Uani 1 1 d . . . . .
F4 F 0.0677(3) 0.0288(6) 0.8173(8) 0.037(2) Uani 1 1 d . . . . .
F5 F 0.0252(3) 0.0004(5) 0.6301(9) 0.033(2) Uani 1 1 d . . . . .
F6 F 0.1050(3) -0.0112(5) 0.5268(8) 0.030(2) Uani 1 1 d . . . . .
F7 F 0.4533(3) 0.3496(5) 0.1750(7) 0.031(2) Uani 1 1 d . . . . .
F8 F 0.1396(3) 0.3282(5) 0.1609(7) 0.0240(19) Uani 1 1 d . . . . .
F9 F 0.4362(3) 0.3343(5) 0.7813(7) 0.026(2) Uani 1 1 d . . . . .
F10 F 0.4603(4) 0.250000 0.0096(10) 0.029(3) Uani 1 2 d S T P . .
F11 F 0.2956(3) 0.3441(5) -0.0904(9) 0.037(2) Uani 1 1 d . . . . .
F12 F 0.1110(3) 0.3368(5) 0.7618(7) 0.025(2) Uani 1 1 d . . . . .
F13 F 0.5294(3) 0.3460(5) 0.8168(7) 0.027(2) Uani 1 1 d . . . . .
F14 F 0.0491(3) 0.1002(6) 0.4840(7) 0.034(2) Uani 1 1 d . . . . .
F15 F 0.0521(3) 0.3518(5) 0.2143(7) 0.025(2) Uani 1 1 d . . . . .
F16 F 0.2871(4) 0.250000 0.7504(11) 0.038(3) Uani 1 2 d S T P . .
F17 F 0.4346(3) 0.0182(5) 0.7867(8) 0.037(2) Uani 1 1 d . . . . .
F18 F 0.2085(4) 0.3248(6) 0.0097(9) 0.050(3) Uani 1 1 d . . . . .
F19 F 0.3057(4) 0.3857(14) 0.4881(13) 0.136(8) Uani 1 1 d . . . . .
F20 F 0.1298(3) 0.0038(5) 0.1240(9) 0.037(2) Uani 1 1 d . . . . .
F21 F 0.4302(4) 0.250000 0.3321(11) 0.032(3) Uani 1 2 d S T P . .
F22 F 0.2119(3) 0.3271(5) 0.7963(8) 0.039(3) Uani 1 1 d . . . . .
F23 F 0.0848(3) 0.3257(5) -0.0061(7) 0.033(2) Uani 1 1 d . . . . .
F24 F 0.2208(3) 0.0093(6) 0.8427(12) 0.064(4) Uani 1 1 d . . . . .
F25 F 0.0990(3) 0.8926(7) -0.0278(8) 0.052(3) Uani 1 1 d . . . . .
F26 F 0.5400(3) -0.0033(5) 0.4313(8) 0.033(2) Uani 1 1 d . . . . .
F27 F 0.1271(3) 0.3570(5) 0.5494(7) 0.032(2) Uani 1 1 d . . . . .
F28 F 0.4748(3) 0.3497(6) 0.5820(8) 0.034(2) Uani 1 1 d . . . . .
F29 F 0.2322(4) 0.3447(8) 0.5628(10) 0.075(4) Uani 1 1 d . . . . .
F30 F 0.2400(6) 0.0129(8) 0.5564(10) 0.100(6) Uani 1 1 d . . . . .
F31 F 0.1006(4) 0.250000 0.3225(11) 0.030(3) Uani 1 2 d S T P . .
F32 F 0.3637(3) 0.3257(5) 0.2324(7) 0.028(2) Uani 1 1 d . . . . .
F33 F 0.0155(4) 0.250000 0.0777(10) 0.028(3) Uani 1 2 d S T P . .
F34 F 0.1897(3) 0.0136(6) 0.3740(13) 0.068(4) Uani 1 1 d . . . . .
F35 F 0.2804(5) 0.250000 0.0730(11) 0.067(5) Uani 1 2 d S T P . .
F37 F 0.3574(6) 0.3575(10) 0.6865(16) 0.023(7) Uiso 0.49(3) 1 d . . . . .
F39 F 0.3827(6) 0.2969(10) 0.6130(15) 0.034(7) Uiso 0.52(3) 1 d . . . . .
F41 F 0.3606(6) 0.3937(10) 0.7607(16) 0.034(7) Uiso 0.54(3) 1 d . . . . .
F36 F 0.2443(6) 0.4086(12) 0.2284(16) 0.042(8) Uiso 0.56(4) 1 d . . . . .
F38 F 0.2668(9) 0.3599(17) 0.259(2) 0.057(12) Uiso 0.44(4) 1 d . . . . .
F40 F 0.2760(7) 0.3066(12) 0.3515(18) 0.056(9) Uiso 0.57(4) 1 d . . . . .

loop_
_atom_site_aniso_label
_atom_site_aniso_U_11
_atom_site_aniso_U_22
_atom_site_aniso_U_33
_atom_site_aniso_U_23
_atom_site_aniso_U_13
_atom_site_aniso_U_12
ZR1 0.0131(9) 0.0138(9) 0.0097(10) 0.000 -0.0015(8) 0.000
ZR2 0.0110(6) 0.0131(6) 0.0106(6) 0.0007(6) 0.0013(5) -0.0021(5)
ZR3 0.0119(6) 0.0178(7) 0.0129(7) 0.0045(7) -0.0017(5) -0.0007(6)
ZR4 0.0099(9) 0.0165(10) 0.0135(10) 0.000 -0.0005(8) 0.000
ZR5 0.0088(9) 0.0115(9) 0.0104(10) 0.000 -0.0011(8) 0.000
ZR6 0.0126(6) 0.0131(6) 0.0105(7) -0.0025(6) 0.0010(6) -0.0008(5)
SR1 0.0157(10) 0.0429(13) 0.0121(11) 0.000 -0.0006(9) 0.000
SR2 0.0111(9) 0.0271(11) 0.0124(10) 0.000 0.0014(8) 0.000
SR3 0.0156(6) 0.0187(7) 0.0248(8) 0.0033(7) -0.0030(6) -0.0014(6)
SR4 0.0266(8) 0.0321(8) 0.0207(8) 0.0026(7) -0.0126(6) -0.0052(7)
SR5 0.0291(8) 0.0344(9) 0.0179(8) -0.0001(7) -0.0029(7) 0.0126(7)
SR6 0.0127(6) 0.0314(8) 0.0167(7) 0.0076(7) 0.0021(5) -0.0037(6)
SR7 0.0137(6) 0.0287(8) 0.0156(7) 0.0087(7) -0.0023(5) -0.0060(6)
SR8 0.0340(13) 0.0186(11) 0.0411(15) 0.000 -0.0251(11) 0.000
SR9 0.0257(10) 0.0144(9) 0.0112(10) 0.000 0.0016(9) 0.000
SR10 0.0160(6) 0.0226(7) 0.0155(7) 0.0041(6) 0.0006(5) 0.0065(6)
SR11 0.0177(10) 0.0229(10) 0.0148(10) 0.000 -0.0002(8) 0.000
SR0 0.035(11) 0.065(14) 0.034(12) 0.000 0.015(8) 0.000
F1 0.021(4) 0.017(4) 0.021(5) 0.001(4) -0.006(4) 0.007(3)
F2 0.031(5) 0.033(5) 0.034(5) -0.008(4) -0.015(4) 0.012(4)
F3 0.020(5) 0.028(5) 0.042(6) -0.014(4) 0.014(4) -0.008(4)
F4 0.046(6) 0.042(6) 0.025(5) 0.006(5) 0.003(5) -0.016(5)
F5 0.026(5) 0.018(4) 0.055(6) -0.010(4) 0.014(5) -0.008(4)
F6 0.033(5) 0.030(5) 0.028(5) -0.005(4) 0.003(4) 0.005(4)
F7 0.039(5) 0.030(5) 0.023(5) -0.005(4) 0.003(4) -0.020(4)
F8 0.017(4) 0.022(4) 0.033(5) -0.002(4) 0.009(4) -0.002(3)
F9 0.027(5) 0.024(5) 0.028(5) 0.004(4) -0.009(4) -0.009(4)
F10 0.028(7) 0.027(7) 0.032(8) 0.000 0.013(6) 0.000
F11 0.026(5) 0.033(5) 0.051(6) 0.002(5) -0.016(5) -0.017(4)
F12 0.030(5) 0.017(4) 0.028(5) 0.007(4) -0.007(4) 0.000(4)
F13 0.020(4) 0.031(5) 0.029(5) -0.020(4) 0.010(4) -0.004(4)
F14 0.018(4) 0.060(6) 0.022(5) -0.001(5) 0.003(4) 0.007(4)
F15 0.014(4) 0.028(5) 0.033(5) -0.007(4) -0.001(4) 0.000(4)
F16 0.023(7) 0.073(10) 0.017(7) 0.000 0.007(6) 0.000
F17 0.055(6) 0.025(5) 0.031(6) 0.006(4) -0.012(5) -0.005(5)
F18 0.060(7) 0.043(6) 0.047(7) 0.002(5) 0.030(6) 0.020(5)
F19 0.032(7) 0.29(2) 0.081(10) 0.036(14) -0.004(7) 0.060(11)
F20 0.033(5) 0.027(5) 0.053(7) 0.006(5) -0.003(5) -0.024(4)
F21 0.028(7) 0.048(8) 0.022(7) 0.000 -0.007(6) 0.000
F22 0.041(6) 0.021(5) 0.055(7) -0.003(5) -0.033(5) 0.002(4)
F23 0.050(6) 0.027(5) 0.022(5) 0.005(4) -0.002(4) -0.012(4)
F24 0.025(6) 0.051(7) 0.117(10) 0.041(7) -0.008(6) 0.012(5)
F25 0.018(5) 0.105(9) 0.032(5) -0.022(6) 0.003(4) 0.017(6)
F26 0.032(5) 0.035(5) 0.033(5) 0.003(4) 0.005(4) 0.009(4)
F27 0.034(5) 0.037(5) 0.025(5) 0.010(4) 0.002(4) 0.016(4)
F28 0.029(5) 0.047(6) 0.026(5) 0.005(5) 0.001(4) 0.016(4)
F29 0.087(9) 0.089(9) 0.047(7) 0.025(7) -0.023(7) -0.043(8)
F30 0.203(16) 0.071(9) 0.026(7) 0.011(6) -0.027(9) -0.082(10)
F31 0.042(8) 0.025(7) 0.024(7) 0.000 -0.006(6) 0.000
F32 0.037(5) 0.025(5) 0.022(5) 0.001(4) 0.003(4) 0.017(4)
F33 0.012(6) 0.052(8) 0.020(7) 0.000 -0.008(5) 0.000
F34 0.025(6) 0.034(6) 0.145(13) -0.011(7) -0.015(7) -0.010(5)
F35 0.033(8) 0.158(17) 0.010(7) 0.000 -0.001(6) 0.000

loop_
_atom_type_symbol
_atom_type_description
_atom_type_scat_dispersion_real
_atom_type_scat_dispersion_imag
_atom_type_scat_source
Sr Sr -1.5307 3.2498 'International Tables Vol C Tables 4.2.6.8 and 6.1.1.4'
Zr Zr -2.9673 0.5597 'International Tables Vol C Tables 4.2.6.8 and 6.1.1.4'
F F 0.0171 0.0103 'International Tables Vol C Tables 4.2.6.8 and 6.1.1.4'

loop_
_geom_angle_atom_site_label_1
_geom_angle_atom_site_label_2
_geom_angle_atom_site_label_3
_geom_angle
_geom_angle_site_symmetry_1
_geom_angle_site_symmetry_3
F7 ZR1 F7 107.6(5) . 8_565
F7 ZR1 F32 81.7(4) . .
F7 ZR1 F32 145.1(3) 8_565 .
F7 ZR1 F32 145.1(3) . 8_565
F7 ZR1 F32 81.7(4) 8_565 8_565
F32 ZR1 F32 73.5(5) . 8_565
F7 ZR1 F21 75.0(3) . .
F7 ZR1 F21 75.0(3) 8_565 .
F32 ZR1 F21 75.3(4) . .
F32 ZR1 F21 75.3(4) 8_565 .
F7 ZR1 F10 73.7(3) . .
F7 ZR1 F10 73.7(3) 8_565 .
F32 ZR1 F10 140.0(3) . .
F32 ZR1 F10 140.0(3) 8_565 .
F21 ZR1 F10 125.7(5) . .
F7 ZR1 F1 141.3(3) . 8_565
F7 ZR1 F1 80.1(3) 8_565 8_565
F32 ZR1 F1 114.1(3) . 8_565
F32 ZR1 F1 72.6(3) 8_565 8_565
F21 ZR1 F1 141.7(2) . 8_565
F10 ZR1 F1 72.4(3) . 8_565
F7 ZR1 F1 80.1(3) . .
F7 ZR1 F1 141.3(3) 8_565 .
F32 ZR1 F1 72.6(3) . .
F32 ZR1 F1 114.1(3) 8_565 .
F21 ZR1 F1 141.6(2) . .
F10 ZR1 F1 72.4(3) . .
F1 ZR1 F1 72.4(4) 8_565 .
F7 ZR1 SR1 100.3(2) . .
F7 ZR1 SR1 100.3(2) 8_565 .
F32 ZR1 SR1 44.9(2) . .
F32 ZR1 SR1 44.9(2) 8_565 .
F21 ZR1 SR1 43.6(3) . .
F10 ZR1 SR1 169.3(3) . .
F1 ZR1 SR1 115.9(2) 8_565 .
F1 ZR1 SR1 115.9(2) . .
F7 ZR1 SR10 43.6(2) . 8_565
F7 ZR1 SR10 111.9(3) 8_565 8_565
F32 ZR1 SR10 98.1(2) . 8_565
F32 ZR1 SR10 162.4(3) 8_565 8_565
F21 ZR1 SR10 118.2(2) . 8_565
F10 ZR1 SR10 42.97(4) . 8_565
F1 ZR1 SR10 97.9(2) 8_565 8_565
F1 ZR1 SR10 48.3(2) . 8_565
SR1 ZR1 SR10 136.84(3) . 8_565
F7 ZR1 SR10 111.9(3) . .
F7 ZR1 SR10 43.6(2) 8_565 .
F32 ZR1 SR10 162.4(3) . .
F32 ZR1 SR10 98.1(2) 8_565 .
F21 ZR1 SR10 118.2(2) . .
F10 ZR1 SR10 42.97(4) . .
F1 ZR1 SR10 48.3(2) 8_565 .
F1 ZR1 SR10 97.9(2) . .
SR1 ZR1 SR10 136.84(3) . .
SR10 ZR1 SR10 85.58(6) 8_565 .
F7 ZR1 SR3 170.4(3) . .
F7 ZR1 SR3 82.0(3) 8_565 .
F32 ZR1 SR3 90.7(2) . .
F32 ZR1 SR3 34.7(2) 8_565 .
F21 ZR1 SR3 108.7(2) . .
F10 ZR1 SR3 109.5(2) . .
F1 ZR1 SR3 38.2(2) 8_565 .
F1 ZR1 SR3 92.2(2) . .
SR1 ZR1 SR3 77.90(5) . .
SR10 ZR1 SR3 132.99(6) 8_565 .
SR10 ZR1 SR3 74.57(4) . .
F37 ZR2 F25 87.4(6) 8_565 2_565
F37 ZR2 F26 156.8(5) 8_565 5_656
F25 ZR2 F26 81.4(4) 2_565 5_656
F37 ZR2 F17 105.2(6) 8_565 .
F25 ZR2 F17 154.6(4) 2_565 .
F26 ZR2 F17 78.6(4) 5_656 .
F37 ZR2 F20 77.1(5) 8_565 2
F25 ZR2 F20 81.5(4) 2_565 2
F26 ZR2 F20 81.2(4) 5_656 2
F17 ZR2 F20 80.1(4) . 2
F37 ZR2 F28 123.4(6) 8_565 8_565
F25 ZR2 F28 77.7(4) 2_565 8_565
F26 ZR2 F28 73.9(4) 5_656 8_565
F17 ZR2 F28 111.2(4) . 8_565
F20 ZR2 F28 149.6(4) 2 8_565
F37 ZR2 F9 76.6(5) 8_565 8_565
F25 ZR2 F9 133.0(4) 2_565 8_565
F26 ZR2 F9 125.5(3) 5_656 8_565
F17 ZR2 F9 72.1(3) . 8_565
F20 ZR2 F9 134.6(4) 2 8_565
F28 ZR2 F9 75.3(3) 8_565 8_565
F37 ZR2 F41 28.7(6) 8_565 8_565
F25 ZR2 F41 112.8(6) 2_565 8_565
F26 ZR2 F41 144.5(5) 5_656 8_565
F17 ZR2 F41 76.7(6) . 8_565
F20 ZR2 F41 69.8(5) 2 8_565
F28 ZR2 F41 139.3(5) 8_565 8_565
F9 ZR2 F41 69.3(5) 8_565 8_565
F37 ZR2 F39 41.5(7) 8_565 8_565
F25 ZR2 F39 66.4(6) 2_565 8_565
F26 ZR2 F39 143.9(5) 5_656 8_565
F17 ZR2 F39 136.6(5) . 8_565
F20 ZR2 F39 108.3(5) 2 8_565
F28 ZR2 F39 83.4(5) 8_565 8_565
F9 ZR2 F39 72.8(5) 8_565 8_565
F41 ZR2 F39 67.6(7) 8_565 8_565
F37 ZR2 SR6 128.4(5) 8_565 .
F25 ZR2 SR6 44.0(2) 2_565 .
F26 ZR2 SR6 50.6(2) 5_656 .
F17 ZR2 SR6 126.1(3) . .
F20 ZR2 SR6 105.1(3) 2 .
F28 ZR2 SR6 45.1(2) 8_565 .
F9 ZR2 SR6 120.3(2) 8_565 .
F41 ZR2 SR6 156.3(5) 8_565 .
F39 ZR2 SR6 93.6(5) 8_565 .
F37 ZR2 SR11 38.1(5) 8_565 .
F25 ZR2 SR11 110.4(3) 2_565 .
F26 ZR2 SR11 164.4(3) 5_656 .
F17 ZR2 SR11 92.4(3) . .
F20 ZR2 SR11 110.1(3) 2 .
F28 ZR2 SR11 97.9(3) 8_565 .
F9 ZR2 SR11 38.9(2) 8_565 .
F41 ZR2 SR11 41.4(4) 8_565 .
F39 ZR2 SR11 44.4(4) 8_565 .
SR6 ZR2 SR11 131.59(5) . .
F37 ZR2 SR10 93.7(5) 8_565 1_556
F25 ZR2 SR10 166.0(3) 2_565 1_556
F26 ZR2 SR10 102.1(3) 5_656 1_556
F17 ZR2 SR10 37.6(2) . 1_556
F20 ZR2 SR10 112.4(3) 2 1_556
F28 ZR2 SR10 90.1(2) 8_565 1_556
F9 ZR2 SR10 34.8(2) 8_565 1_556
F41 ZR2 SR10 72.2(5) 8_565 1_556
F39 ZR2 SR10 105.7(4) 8_565 1_556
SR6 ZR2 SR10 128.95(5) . 1_556
SR11 ZR2 SR10 64.03(4) . 1_556
F19 ZR3 F24 85.6(7) 8_565 2_554
F19 ZR3 F38 90.7(9) 8_565 8_565
F24 ZR3 F38 82.0(8) 2_554 8_565
F19 ZR3 F30 81.6(7) 8_565 .
F24 ZR3 F30 82.7(6) 2_554 .
F38 ZR3 F30 163.4(9) 8_565 .
F19 ZR3 F3 126.7(7) 8_565 8_565
F24 ZR3 F3 141.8(4) 2_554 8_565
F38 ZR3 F3 78.2(7) 8_565 8_565
F30 ZR3 F3 118.1(6) . 8_565
F19 ZR3 F34 154.4(7) 8_565 .
F24 ZR3 F34 80.1(4) 2_554 .
F38 ZR3 F34 108.1(9) 8_565 .
F30 ZR3 F34 75.6(5) . .
F3 ZR3 F34 75.5(4) 8_565 .
F19 ZR3 F40 65.7(8) 8_565 8_565
F24 ZR3 F40 109.5(6) 2_554 8_565
F38 ZR3 F40 39.7(9) 8_565 8_565
F30 ZR3 F40 143.3(7) . 8_565
F3 ZR3 F40 73.8(6) 8_565 8_565
F34 ZR3 F40 139.4(7) . 8_565
F19 ZR3 F29 71.6(6) 8_565 8_565
F24 ZR3 F29 146.1(5) 2_554 8_565
F38 ZR3 F29 122.0(9) 8_565 8_565
F30 ZR3 F29 69.6(5) . 8_565
F3 ZR3 F29 71.2(4) 8_565 8_565
F34 ZR3 F29 110.1(5) . 8_565
F40 ZR3 F29 84.2(7) 8_565 8_565
F19 ZR3 F36 116.4(7) 8_565 8_565
F24 ZR3 F36 69.3(6) 2_554 8_565
F38 ZR3 F36 30.8(8) 8_565 8_565
F30 ZR3 F36 144.3(6) . 8_565
F3 ZR3 F36 77.2(5) 8_565 8_565
F34 ZR3 F36 78.2(7) . 8_565
F40 ZR3 F36 69.6(8) 8_565 8_565
F29 ZR3 F36 143.5(6) 8_565 8_565
F19 ZR3 SR4 48.5(4) 8_565 .
F24 ZR3 SR4 102.2(4) 2_554 .
F38 ZR3 SR4 137.7(8) 8_565 .
F30 ZR3 SR4 40.9(3) . .
F3 ZR3 SR4 114.4(3) 8_565 .
F34 ZR3 SR4 114.1(4) . .
F40 ZR3 SR4 102.5(6) 8_565 .
F29 ZR3 SR4 43.8(3) 8_565 .
F36 ZR3 SR4 164.3(5) 8_565 .
F19 ZR3 SR4 128.1(6) 8_565 2_554
F24 ZR3 SR4 42.5(3) 2_554 2_554
F38 ZR3 SR4 82.2(8) 8_565 2_554
F30 ZR3 SR4 91.0(3) . 2_554
F3 ZR3 SR4 102.1(3) 8_565 2_554
F34 ZR3 SR4 42.3(4) . 2_554
F40 ZR3 SR4 121.8(6) 8_565 2_554
F29 ZR3 SR4 151.1(4) 8_565 2_554
F36 ZR3 SR4 53.5(5) 8_565 2_554
SR4 ZR3 SR4 128.99(5) . 2_554
F19 ZR3 SR2 110.3(6) 8_565 .
F24 ZR3 SR2 117.0(4) 2_554 .
F38 ZR3 SR2 39.6(7) 8_565 .
F30 ZR3 SR2 157.0(5) . .
F3 ZR3 SR2 38.9(2) 8_565 .
F34 ZR3 SR2 95.2(4) . .
F40 ZR3 SR2 44.7(5) 8_565 .
F29 ZR3 SR2 94.8(3) 8_565 .
F36 ZR3 SR2 48.7(5) 8_565 .
SR4 ZR3 SR2 134.57(5) . .
SR4 ZR3 SR2 96.18(5) 2_554 .
F18 ZR4 F18 74.7(6) . 8_565
F18 ZR4 F22 116.3(4) . 8_564
F18 ZR4 F22 72.4(4) 8_565 8_564
F18 ZR4 F22 72.4(4) . 1_554
F18 ZR4 F22 116.3(4) 8_565 1_554
F22 ZR4 F22 75.8(5) 8_564 1_554
F18 ZR4 F11 144.8(4) . 8_565
F18 ZR4 F11 84.9(4) 8_565 8_565
F22 ZR4 F11 83.1(3) 8_564 8_565
F22 ZR4 F11 142.7(4) 1_554 8_565
F18 ZR4 F11 84.9(4) . .
F18 ZR4 F11 144.8(4) 8_565 .
F22 ZR4 F11 142.8(4) 8_564 .
F22 ZR4 F11 83.1(3) 1_554 .
F11 ZR4 F11 96.5(5) 8_565 .
F18 ZR4 F35 75.1(4) . .
F18 ZR4 F35 75.1(4) 8_565 .
F22 ZR4 F35 140.4(3) 8_564 .
F22 ZR4 F35 140.4(3) 1_554 .
F11 ZR4 F35 72.0(4) 8_565 .
F11 ZR4 F35 72.0(4) . .
F18 ZR4 F16 141.1(3) . 1_554
F18 ZR4 F16 141.1(3) 8_565 1_554
F22 ZR4 F16 75.6(4) 8_564 1_554
F22 ZR4 F16 75.6(4) 1_554 1_554
F11 ZR4 F16 69.5(3) 8_565 1_554
F11 ZR4 F16 69.5(3) . 1_554
F35 ZR4 F16 120.7(5) . 1_554
F18 ZR4 SR2 45.1(3) . .
F18 ZR4 SR2 45.1(3) 8_565 .
F22 ZR4 SR2 116.1(3) 8_564 .
F22 ZR4 SR2 116.1(3) 1_554 .
F11 ZR4 SR2 100.7(3) 8_565 .
F11 ZR4 SR2 100.7(3) . .
F35 ZR4 SR2 43.8(4) . .
F16 ZR4 SR2 164.5(4) 1_554 .
F18 ZR4 SR11 132.6(3) . 1_554
F18 ZR4 SR11 132.6(3) 8_565 1_554
F22 ZR4 SR11 109.6(3) 8_564 1_554
F22 ZR4 SR11 109.6(3) 1_554 1_554
F11 ZR4 SR11 49.9(3) 8_565 1_554
F11 ZR4 SR11 49.9(3) . 1_554
F35 ZR4 SR11 77.2(4) . 1_554
F16 ZR4 SR11 43.5(3) 1_554 1_554
SR2 ZR4 SR11 120.96(7) . 1_554
F18 ZR4 SR4 161.0(3) . 1_554
F18 ZR4 SR4 91.9(3) 8_565 1_554
F22 ZR4 SR4 45.5(3) 8_564 1_554
F22 ZR4 SR4 103.0(3) 1_554 1_554
F11 ZR4 SR4 43.0(3) 8_565 1_554
F11 ZR4 SR4 113.1(3) . 1_554
F35 ZR4 SR4 114.9(2) . 1_554
F16 ZR4 SR4 49.46(6) 1_554 1_554
SR2 ZR4 SR4 130.83(4) . 1_554
SR11 ZR4 SR4 66.37(4) 1_554 1_554
F18 ZR4 SR4 91.9(3) . 8_564
F18 ZR4 SR4 161.0(3) 8_565 8_564
F22 ZR4 SR4 103.0(3) 8_564 8_564
F22 ZR4 SR4 45.5(3) 1_554 8_564
F11 ZR4 SR4 113.1(3) 8_565 8_564
F11 ZR4 SR4 43.0(3) . 8_564
F35 ZR4 SR4 114.9(2) . 8_564
F16 ZR4 SR4 49.46(6) 1_554 8_564
SR2 ZR4 SR4 130.83(4) . 8_564
SR11 ZR4 SR4 66.37(4) 1_554 8_564
SR4 ZR4 SR4 97.69(7) 1_554 8_564
F33 ZR5 F15 74.9(3) . .
F33 ZR5 F15 74.9(3) . 8_565
F15 ZR5 F15 108.0(5) . 8_565
F33 ZR5 F23 75.7(4) . 8_565
F15 ZR5 F23 145.3(3) . 8_565
F15 ZR5 F23 81.4(3) 8_565 8_565
F33 ZR5 F23 75.7(4) . .
F15 ZR5 F23 81.4(3) . .
F15 ZR5 F23 145.3(3) 8_565 .
F23 ZR5 F23 73.8(5) 8_565 .
F33 ZR5 F8 140.6(2) . .
F15 ZR5 F8 78.0(3) . .
F15 ZR5 F8 141.6(3) 8_565 .
F23 ZR5 F8 115.8(4) 8_565 .
F23 ZR5 F8 72.4(3) . .
F33 ZR5 F8 140.6(2) . 8_565
F15 ZR5 F8 141.6(3) . 8_565
F15 ZR5 F8 78.0(3) 8_565 8_565
F23 ZR5 F8 72.4(3) 8_565 8_565
F23 ZR5 F8 115.8(4) . 8_565
F8 ZR5 F8 75.6(4) . 8_565
F33 ZR5 F31 124.2(5) . .
F15 ZR5 F31 73.2(3) . .
F15 ZR5 F31 73.2(3) 8_565 .
F23 ZR5 F31 140.2(3) 8_565 .
F23 ZR5 F31 140.2(3) . .
F8 ZR5 F31 72.6(4) . .
F8 ZR5 F31 72.6(4) 8_565 .
F33 ZR5 SR7 117.8(2) . .
F15 ZR5 SR7 115.4(2) . .
F15 ZR5 SR7 43.1(2) 8_565 .
F23 ZR5 SR7 94.5(2) 8_565 .
F23 ZR5 SR7 160.0(3) . .
F8 ZR5 SR7 99.4(2) . .
F8 ZR5 SR7 44.3(2) 8_565 .
F31 ZR5 SR7 46.32(6) . .
F33 ZR5 SR7 117.8(2) . 8_565
F15 ZR5 SR7 43.1(2) . 8_565
F15 ZR5 SR7 115.4(2) 8_565 8_565
F23 ZR5 SR7 160.0(3) 8_565 8_565
F23 ZR5 SR7 94.5(2) . 8_565
F8 ZR5 SR7 44.3(2) . 8_565
F8 ZR5 SR7 99.4(2) 8_565 8_565
F31 ZR5 SR7 46.32(6) . 8_565
SR7 ZR5 SR7 91.58(7) . 8_565
F33 ZR5 SR9 46.6(3) . 6_556
F15 ZR5 SR9 101.7(2) . 6_556
F15 ZR5 SR9 101.7(2) 8_565 6_556
F23 ZR5 SR9 43.8(2) 8_565 6_556
F23 ZR5 SR9 43.8(2) . 6_556
F8 ZR5 SR9 114.3(2) . 6_556
F8 ZR5 SR9 114.3(2) 8_565 6_556
F31 ZR5 SR9 170.8(4) . 6_556
SR7 ZR5 SR9 134.19(3) . 6_556
SR7 ZR5 SR9 134.19(3) 8_565 6_556
F33 ZR5 SR0 91.4(4) . .
F15 ZR5 SR0 58.7(3) . .
F15 ZR5 SR0 58.7(3) 8_565 .
F23 ZR5 SR0 140.0(3) 8_565 .
F23 ZR5 SR0 140.0(3) . .
F8 ZR5 SR0 98.3(3) . .
F8 ZR5 SR0 98.3(3) 8_565 .
F31 ZR5 SR0 32.7(4) . .
SR7 ZR5 SR0 58.05(16) . .
SR7 ZR5 SR0 58.05(16) 8_565 .
SR9 ZR5 SR0 138.0(3) 6_556 .
F13 ZR6 F5 78.7(3) 3_456 .
F13 ZR6 F27 102.6(4) 3_456 8_565
F5 ZR6 F27 139.5(4) . 8_565
F13 ZR6 F4 85.3(4) 3_456 .
F5 ZR6 F4 74.1(4) . .
F27 ZR6 F4 146.3(3) 8_565 .
F13 ZR6 F2 146.3(3) 3_456 .
F5 ZR6 F2 117.2(4) . .
F27 ZR6 F2 84.3(4) 8_565 .
F4 ZR6 F2 72.5(4) . .
F13 ZR6 F12 75.0(3) 3_456 8_565
F5 ZR6 F12 142.7(3) . 8_565
F27 ZR6 F12 72.9(3) 8_565 8_565
F4 ZR6 F12 77.8(3) . 8_565
F2 ZR6 F12 75.8(3) . 8_565
F13 ZR6 F6 141.7(3) 3_456 .
F5 ZR6 F6 76.9(3) . .
F27 ZR6 F6 78.5(3) 8_565 .
F4 ZR6 F6 115.3(4) . .
F2 ZR6 F6 71.8(3) . .
F12 ZR6 F6 138.4(3) 8_565 .
F13 ZR6 F14 72.7(3) 3_456 .
F5 ZR6 F14 70.3(4) . .
F27 ZR6 F14 71.6(3) 8_565 .
F4 ZR6 F14 140.9(3) . .
F2 ZR6 F14 139.3(3) . .
F12 ZR6 F14 124.3(3) 8_565 .
F6 ZR6 F14 71.6(3) . .
F13 ZR6 SR10 45.3(2) 3_456 6_556
F5 ZR6 SR10 44.9(2) . 6_556
F27 ZR6 SR10 108.4(3) 8_565 6_556
F4 ZR6 SR10 100.4(3) . 6_556
F2 ZR6 SR10 161.8(2) . 6_556
F12 ZR6 SR10 119.8(2) 8_565 6_556
F6 ZR6 SR10 97.5(2) . 6_556
F14 ZR6 SR10 41.7(2) . 6_556
F13 ZR6 SR7 107.7(2) 3_456 .
F5 ZR6 SR7 98.8(3) . .
F27 ZR6 SR7 41.5(2) 8_565 .
F4 ZR6 SR7 164.0(3) . .
F2 ZR6 SR7 99.2(3) . .
F12 ZR6 SR7 114.1(2) 8_565 .
F6 ZR6 SR7 48.7(2) . .
F14 ZR6 SR7 41.8(2) . .
SR10 ZR6 SR7 83.30(4) 6_556 .
F13 ZR6 SR5 102.3(2) 3_456 .
F5 ZR6 SR5 119.7(3) . .
F27 ZR6 SR5 99.9(2) 8_565 .
F4 ZR6 SR5 46.5(3) . .
F2 ZR6 SR5 44.2(2) . .
F12 ZR6 SR5 44.1(2) 8_565 .
F6 ZR6 SR5 115.3(2) . .
F14 ZR6 SR5 168.3(3) . .
SR10 ZR6 SR5 140.35(5) 6_556 .
SR7 ZR6 SR5 134.97(5) . .
F13 ZR6 SR0 52.1(3) 3_456 .
F5 ZR6 SR0 97.6(4) . .
F27 ZR6 SR0 57.6(4) 8_565 .
F4 ZR6 SR0 137.2(4) . .
F2 ZR6 SR0 141.5(4) . .
F12 ZR6 SR0 86.8(3) 8_565 .
F6 ZR6 SR0 102.8(3) . .
F14 ZR6 SR0 37.8(3) . .
SR10 ZR6 SR0 54.1(2) 6_556 .
SR7 ZR6 SR0 57.0(2) . .
SR5 ZR6 SR0 130.9(2) . .
F39 SR1 F39 37.2(8) . 8_565
F39 SR1 F21 92.1(5) . .
F39 SR1 F21 92.1(5) 8_565 .
F39 SR1 F40 119.9(6) . .
F39 SR1 F40 137.2(6) 8_565 .
F21 SR1 F40 129.6(5) . .
F39 SR1 F40 137.2(6) . 8_565
F39 SR1 F40 119.9(6) 8_565 8_565
F21 SR1 F40 129.6(5) . 8_565
F40 SR1 F40 43.4(9) . 8_565
F39 SR1 F32 123.0(4) . .
F39 SR1 F32 148.9(5) 8_565 .
F21 SR1 F32 60.5(3) . .
F40 SR1 F32 69.3(5) . .
F40 SR1 F32 90.5(5) 8_565 .
F39 SR1 F32 148.9(5) . 8_565
F39 SR1 F32 123.0(4) 8_565 8_565
F21 SR1 F32 60.5(3) . 8_565
F40 SR1 F32 90.5(5) . 8_565
F40 SR1 F32 69.3(5) 8_565 8_565
F32 SR1 F32 58.5(4) . 8_565
F39 SR1 F19 72.0(5) . .
F39 SR1 F19 102.8(5) 8_565 .
F21 SR1 F19 123.7(4) . .
F40 SR1 F19 49.8(5) . .
F40 SR1 F19 88.3(6) 8_565 .
F32 SR1 F19 83.4(4) . .
F32 SR1 F19 134.2(4) 8_565 .
F39 SR1 F19 102.8(5) . 8_565
F39 SR1 F19 72.0(5) 8_565 8_565
F21 SR1 F19 123.7(4) . 8_565
F40 SR1 F19 88.3(6) . 8_565
F40 SR1 F19 49.8(5) 8_565 8_565
F32 SR1 F19 134.2(4) . 8_565
F32 SR1 F19 83.4(4) 8_565 8_565
F19 SR1 F19 112.5(8) . 8_565
F39 SR1 F25 51.8(4) . 7_656
F39 SR1 F25 85.3(5) 8_565 7_656
F21 SR1 F25 67.5(2) . 7_656
F40 SR1 F25 101.1(5) . 7_656
F40 SR1 F25 144.6(5) 8_565 7_656
F32 SR1 F25 71.3(3) . 7_656
F32 SR1 F25 120.0(3) 8_565 7_656
F19 SR1 F25 60.3(4) . 7_656
F19 SR1 F25 154.3(4) 8_565 7_656
F39 SR1 F25 85.3(5) . 2_565
F39 SR1 F25 51.8(4) 8_565 2_565
F21 SR1 F25 67.5(2) . 2_565
F40 SR1 F25 144.6(5) . 2_565
F40 SR1 F25 101.1(5) 8_565 2_565
F32 SR1 F25 120.0(3) . 2_565
F32 SR1 F25 71.3(3) 8_565 2_565
F19 SR1 F25 154.3(4) . 2_565
F19 SR1 F25 60.3(4) 8_565 2_565
F25 SR1 F25 114.3(4) 7_656 2_565
F39 SR1 ZR1 125.1(4) . .
F39 SR1 ZR1 125.1(4) 8_565 .
F21 SR1 ZR1 35.1(3) . .
F40 SR1 ZR1 97.6(5) . .
F40 SR1 ZR1 97.7(5) 8_565 .
F32 SR1 ZR1 35.19(17) . .
F32 SR1 ZR1 35.19(17) 8_565 .
F19 SR1 ZR1 117.9(3) . .
F19 SR1 ZR1 117.9(3) 8_565 .
F25 SR1 ZR1 84.8(2) 7_656 .
F25 SR1 ZR1 84.8(2) 2_565 .
F3 SR2 F3 67.9(4) 8_565 .
F3 SR2 F38 63.2(6) 8_565 8_565
F3 SR2 F38 111.3(7) . 8_565
F3 SR2 F38 111.3(7) 8_565 .
F3 SR2 F38 63.2(6) . .
F38 SR2 F38 93.7(14) 8_565 .
F3 SR2 F35 132.0(3) 8_565 .
F3 SR2 F35 132.0(3) . .
F38 SR2 F35 68.9(6) 8_565 .
F38 SR2 F35 68.9(6) . .
F3 SR2 F8 71.2(3) 8_565 8_565
F3 SR2 F8 104.6(3) . 8_565
F38 SR2 F8 101.9(7) 8_565 8_565
F38 SR2 F8 163.2(7) . 8_565
F35 SR2 F8 122.7(3) . 8_565
F3 SR2 F8 104.6(3) 8_565 .
F3 SR2 F8 71.2(3) . .
F38 SR2 F8 163.2(7) 8_565 .
F38 SR2 F8 101.9(7) . .
F35 SR2 F8 122.7(3) . .
F8 SR2 F8 61.9(3) 8_565 .
F3 SR2 F18 163.0(3) 8_565 .
F3 SR2 F18 114.5(3) . .
F38 SR2 F18 126.3(6) 8_565 .
F38 SR2 F18 83.4(7) . .
F35 SR2 F18 60.1(3) . .
F8 SR2 F18 92.3(3) 8_565 .
F8 SR2 F18 62.7(3) . .
F3 SR2 F18 114.5(3) 8_565 8_565
F3 SR2 F18 163.0(3) . 8_565
F38 SR2 F18 83.4(7) 8_565 8_565
F38 SR2 F18 126.3(6) . 8_565
F35 SR2 F18 60.1(3) . 8_565
F8 SR2 F18 62.7(3) 8_565 8_565
F8 SR2 F18 92.3(3) . 8_565
F18 SR2 F18 58.0(4) . 8_565
F3 SR2 F40 58.1(5) 8_565 8_565
F3 SR2 F40 82.3(5) . 8_565
F38 SR2 F40 31.2(7) 8_565 8_565
F38 SR2 F40 70.0(9) . 8_565
F35 SR2 F40 79.8(5) . 8_565
F8 SR2 F40 121.8(5) 8_565 8_565
F8 SR2 F40 152.8(5) . 8_565
F18 SR2 F40 138.0(5) . 8_565
F18 SR2 F40 113.7(5) 8_565 8_565
F3 SR2 F40 82.3(5) 8_565 .
F3 SR2 F40 58.1(5) . .
F38 SR2 F40 70.0(9) 8_565 .
F38 SR2 F40 31.2(7) . .
F35 SR2 F40 79.8(5) . .
F8 SR2 F40 152.8(5) 8_565 .
F8 SR2 F40 121.8(5) . .
F18 SR2 F40 113.7(5) . .
F18 SR2 F40 138.0(5) 8_565 .
F40 SR2 F40 41.2(8) 8_565 .
F3 SR2 F36 122.0(4) 8_565 .
F3 SR2 F36 58.8(4) . .
F38 SR2 F36 116.6(9) 8_565 .
F38 SR2 F36 23.0(7) . .
F35 SR2 F36 77.8(4) . .
F8 SR2 F36 141.3(4) 8_565 .
F8 SR2 F36 79.4(4) . .
F18 SR2 F36 68.9(5) . .
F18 SR2 F36 123.2(4) 8_565 .
F40 SR2 F36 92.2(6) 8_565 .
F40 SR2 F36 51.6(6) . .
F30 SR3 F32 153.7(3) 2_554 8_565
F30 SR3 F2 86.2(4) 2_554 2_554
F32 SR3 F2 82.4(3) 8_565 2_554
F30 SR3 F38 87.8(8) 2_554 8_565
F32 SR3 F38 70.7(7) 8_565 8_565
F2 SR3 F38 98.2(6) 2_554 8_565
F30 SR3 F11 86.7(4) 2_554 8_565
F32 SR3 F11 113.5(3) 8_565 8_565
F2 SR3 F11 153.4(3) 2_554 8_565
F38 SR3 F11 107.1(6) 8_565 8_565
F30 SR3 F1 146.1(3) 2_554 8_565
F32 SR3 F1 60.1(3) 8_565 8_565
F2 SR3 F1 105.3(3) 2_554 8_565
F38 SR3 F1 120.8(7) 8_565 8_565
F11 SR3 F1 68.7(3) 8_565 8_565
F30 SR3 F36 63.2(6) 2_554 8_565
F32 SR3 F36 94.4(5) 8_565 8_565
F2 SR3 F36 95.6(4) 2_554 8_565
F38 SR3 F36 24.6(6) 8_565 8_565
F11 SR3 F36 103.9(4) 8_565 8_565
F1 SR3 F36 143.5(5) 8_565 8_565
F30 SR3 F6 101.5(4) 2_554 2_554
F32 SR3 F6 92.0(3) 8_565 2_554
F2 SR3 F6 57.1(3) 2_554 2_554
F38 SR3 F6 152.3(6) 8_565 2_554
F11 SR3 F6 99.5(3) 8_565 2_554
F1 SR3 F6 62.3(2) 8_565 2_554
F36 SR3 F6 150.8(4) 8_565 2_554
F30 SR3 F35 109.4(5) 2_554 .
F32 SR3 F35 74.0(3) 8_565 .
F2 SR3 F35 152.8(3) 2_554 .
F38 SR3 F35 61.6(6) 8_565 .
F11 SR3 F35 52.8(3) 8_565 .
F1 SR3 F35 74.4(3) 8_565 .
F36 SR3 F35 73.5(5) 8_565 .
F6 SR3 F35 135.5(3) 2_554 .
F30 SR3 F34 53.4(3) 2_554 2_554
F32 SR3 F34 151.1(3) 8_565 2_554
F2 SR3 F34 95.1(3) 2_554 2_554
F38 SR3 F34 137.8(7) 8_565 2_554
F11 SR3 F34 60.5(3) 8_565 2_554
F1 SR3 F34 93.4(3) 8_565 2_554
F36 SR3 F34 114.5(5) 8_565 2_554
F6 SR3 F34 63.4(3) 2_554 2_554
F35 SR3 F34 112.1(3) . 2_554
F30 SR3 ZR1 177.0(3) 2_554 .
F32 SR3 ZR1 29.01(19) 8_565 .
F2 SR3 ZR1 96.2(2) 2_554 .
F38 SR3 ZR1 93.7(7) 8_565 .
F11 SR3 ZR1 90.4(2) 8_565 .
F1 SR3 ZR1 31.32(17) 8_565 .
F36 SR3 ZR1 118.2(4) 8_565 .
F6 SR3 ZR1 78.40(19) 2_554 .
F35 SR3 ZR1 69.1(3) . .
F34 SR3 ZR1 124.43(18) 2_554 .
F30 SR3 ZR6 94.6(4) 2_554 2_554
F32 SR3 ZR6 85.9(2) 8_565 2_554
F2 SR3 ZR6 27.30(19) 2_554 2_554
F38 SR3 ZR6 124.4(6) 8_565 2_554
F11 SR3 ZR6 128.5(2) 8_565 2_554
F1 SR3 ZR6 83.94(18) 8_565 2_554
F36 SR3 ZR6 122.5(4) 8_565 2_554
F6 SR3 ZR6 29.77(19) 2_554 2_554
F35 SR3 ZR6 155.7(3) . 2_554
F34 SR3 ZR6 79.5(2) 2_554 2_554
ZR1 SR3 ZR6 86.75(5) . 2_554
F41 SR4 F30 135.8(6) 8_565 .
F41 SR4 F37 24.8(5) 8_565 8_565
F30 SR4 F37 123.3(5) . 8_565
F41 SR4 F29 127.8(6) 8_565 8_565
F30 SR4 F29 57.2(5) . 8_565
F37 SR4 F29 103.3(6) 8_565 8_565
F41 SR4 F34 67.8(5) 8_565 2
F30 SR4 F34 113.2(4) . 2
F37 SR4 F34 92.3(5) 8_565 2
F29 SR4 F34 164.4(4) 8_565 2
F41 SR4 F11 64.4(4) 8_565 8_566
F30 SR4 F11 159.5(4) . 8_566
F37 SR4 F11 76.4(5) 8_565 8_566
F29 SR4 F11 116.7(3) 8_565 8_566
F34 SR4 F11 67.5(3) 2 8_566
F41 SR4 F24 126.4(5) 8_565 .
F30 SR4 F24 82.4(4) . .
F37 SR4 F24 150.4(5) 8_565 .
F29 SR4 F24 103.4(4) 8_565 .
F34 SR4 F24 61.6(3) 2 .
F11 SR4 F24 80.3(4) 8_566 .
F41 SR4 F22 122.8(4) 8_565 8_565
F30 SR4 F22 99.2(5) . 8_565
F37 SR4 F22 119.4(4) 8_565 8_565
F29 SR4 F22 63.4(3) 8_565 8_565
F34 SR4 F22 109.7(3) 2 8_565
F11 SR4 F22 63.1(3) 8_566 8_565
F24 SR4 F22 63.4(3) . 8_565
F41 SR4 F19 86.0(5) 8_565 8_565
F30 SR4 F19 62.1(4) . 8_565
F37 SR4 F19 64.3(5) 8_565 8_565
F29 SR4 F19 54.3(5) 8_565 8_565
F34 SR4 F19 135.2(5) 2 8_565
F11 SR4 F19 133.1(4) 8_566 8_565
F24 SR4 F19 144.2(4) . 8_565
F22 SR4 F19 115.1(5) 8_565 8_565
F41 SR4 F16 75.1(5) 8_565 .
F30 SR4 F16 127.5(4) . .
F37 SR4 F16 63.9(5) 8_565 .
F29 SR4 F16 70.4(4) 8_565 .
F34 SR4 F16 118.5(4) 2 .
F11 SR4 F16 52.6(3) 8_566 .
F24 SR4 F16 114.4(4) . .
F22 SR4 F16 55.8(3) 8_565 .
F19 SR4 F16 86.3(5) 8_565 .
F41 SR4 F36 112.5(5) 8_565 7_656
F30 SR4 F36 57.8(4) . 7_656
F37 SR4 F36 128.8(5) 8_565 7_656
F29 SR4 F36 111.5(5) 8_565 7_656
F34 SR4 F36 56.0(4) 2 7_656
F11 SR4 F36 116.3(4) 8_566 7_656
F24 SR4 F36 49.3(4) . 7_656
F22 SR4 F36 109.6(4) 8_565 7_656
F19 SR4 F36 108.3(6) 8_565 7_656
F16 SR4 F36 163.6(4) . 7_656
F41 SR4 F20 49.8(4) 8_565 2
F30 SR4 F20 87.4(5) . 2
F37 SR4 F20 53.0(4) 8_565 2
F29 SR4 F20 117.8(3) 8_565 2
F34 SR4 F20 71.1(3) 2 2
F11 SR4 F20 111.1(3) 8_566 2
F24 SR4 F20 122.1(3) . 2
F22 SR4 F20 172.2(2) 8_565 2
F19 SR4 F20 64.3(4) 8_565 2
F16 SR4 F20 116.7(3) . 2
F36 SR4 F20 77.5(4) 7_656 2
F23 SR5 F20 86.2(3) 8_566 1_556
F23 SR5 F12 65.1(3) 8_566 8_565
F20 SR5 F12 146.4(3) 1_556 8_565
F23 SR5 F2 118.1(3) 8_566 .
F20 SR5 F2 130.8(3) 1_556 .
F12 SR5 F2 59.0(2) 8_565 .
F23 SR5 F18 88.5(3) 8_566 8_566
F20 SR5 F18 96.9(3) 1_556 8_566
F12 SR5 F18 99.3(3) 8_565 8_566
F2 SR5 F18 123.7(3) . 8_566
F23 SR5 F24 163.1(3) 8_566 .
F20 SR5 F24 106.6(3) 1_556 .
F12 SR5 F24 105.3(3) 8_565 .
F2 SR5 F24 61.8(3) . .
F18 SR5 F24 79.1(3) 8_566 .
F23 SR5 F4 75.0(3) 8_566 .
F20 SR5 F4 97.9(3) 1_556 .
F12 SR5 F4 59.4(3) 8_565 .
F2 SR5 F4 55.3(3) . .
F18 SR5 F4 157.0(3) 8_566 .
F24 SR5 F4 113.0(3) . .
F23 SR5 F22 104.2(3) 8_566 8_565
F20 SR5 F22 145.2(3) 1_556 8_565
F12 SR5 F22 63.8(2) 8_565 8_565
F2 SR5 F22 73.6(3) . 8_565
F18 SR5 F22 51.3(3) 8_566 8_565
F24 SR5 F22 59.1(3) . 8_565
F4 SR5 F22 116.8(3) . 8_565
F23 SR5 F8 51.5(2) 8_566 8_566
F20 SR5 F8 59.6(3) 1_556 8_566
F12 SR5 F8 108.4(2) 8_565 8_566
F2 SR5 F8 167.4(2) . 8_566
F18 SR5 F8 54.3(3) 8_566 8_566
F24 SR5 F8 125.5(3) . 8_566
F4 SR5 F8 120.7(3) . 8_566
F22 SR5 F8 100.9(2) 8_565 8_566
F23 SR5 ZR6 84.4(2) 8_566 .
F20 SR5 ZR6 131.7(2) 1_556 .
F12 SR5 ZR6 34.19(17) 8_565 .
F2 SR5 ZR6 33.77(18) . .
F18 SR5 ZR6 130.0(2) 8_566 .
F24 SR5 ZR6 94.7(3) . .
F4 SR5 ZR6 34.07(18) . .
F22 SR5 ZR6 82.83(17) 8_565 .
F8 SR5 ZR6 135.56(15) 8_566 .
F23 SR5 ZR2 87.2(2) 8_566 2
F20 SR5 ZR2 25.07(19) 1_556 2
F12 SR5 ZR2 129.89(19) 8_565 2
F2 SR5 ZR2 108.8(2) . 2
F18 SR5 ZR2 121.9(2) 8_566 2
F24 SR5 ZR2 109.0(2) . 2
F4 SR5 ZR2 73.97(19) . 2
F22 SR5 ZR2 165.77(17) 8_565 2
F8 SR5 ZR2 79.34(15) 8_566 2
ZR6 SR5 ZR2 107.10(5) . 2
F23 SR5 ZR4 93.4(2) 8_566 1_556
F20 SR5 ZR4 120.3(2) 1_556 1_556
F12 SR5 ZR4 80.44(18) 8_565 1_556
F2 SR5 ZR4 101.4(2) . 1_556
F18 SR5 ZR4 23.7(2) 8_566 1_556
F24 SR5 ZR4 70.8(2) . 1_556
F4 SR5 ZR4 139.51(19) . 1_556
F22 SR5 ZR4 27.94(17) 8_565 1_556
F8 SR5 ZR4 74.17(15) 8_566 1_556
ZR6 SR5 ZR4 107.49(5) . 1_556
ZR2 SR5 ZR4 145.29(5) 2 1_556
F15 SR6 F7 78.2(3) 3 8_565
F15 SR6 F26 75.1(3) 3 .
F7 SR6 F26 134.8(3) 8_565 .
F15 SR6 F4 131.5(3) 3 2_554
F7 SR6 F4 86.1(3) 8_565 2_554
F26 SR6 F4 85.1(3) . 2_554
F15 SR6 F25 154.5(3) 3 2_565
F7 SR6 F25 96.3(3) 8_565 2_565
F26 SR6 F25 122.4(3) . 2_565
F4 SR6 F25 72.0(4) 2_554 2_565
F15 SR6 F28 106.1(3) 3 8_565
F7 SR6 F28 132.8(3) 8_565 8_565
F26 SR6 F28 89.7(3) . 8_565
F4 SR6 F28 117.9(3) 2_554 8_565
F25 SR6 F28 59.6(3) 2_565 8_565
F15 SR6 F26 132.4(3) 3 5_656
F7 SR6 F26 148.7(3) 8_565 5_656
F26 SR6 F26 63.3(3) . 5_656
F4 SR6 F26 68.7(3) 2_554 5_656
F25 SR6 F26 59.2(3) 2_565 5_656
F28 SR6 F26 54.3(3) 8_565 5_656
F15 SR6 F33 56.5(3) 3 6_656
F7 SR6 F33 88.5(3) 8_565 6_656
F26 SR6 F33 105.6(3) . 6_656
F4 SR6 F33 168.8(3) 2_554 6_656
F25 SR6 F33 98.9(3) 2_565 6_656
F28 SR6 F33 60.0(3) 8_565 6_656
F26 SR6 F33 112.8(3) 5_656 6_656
F15 SR6 F21 93.0(3) 3 .
F7 SR6 F21 54.3(3) 8_565 .
F26 SR6 F21 160.5(3) . .
F4 SR6 F21 114.2(3) 2_554 .
F25 SR6 F21 64.5(3) 2_565 .
F28 SR6 F21 78.6(3) 8_565 .
F26 SR6 F21 119.0(3) 5_656 .
F33 SR6 F21 55.0(3) 6_656 .
F15 SR6 F5 83.6(2) 3 2_554
F7 SR6 F5 54.0(2) 8_565 2_554
F26 SR6 F5 87.1(3) . 2_554
F4 SR6 F5 51.0(3) 2_554 2_554
F25 SR6 F5 113.5(3) 2_565 2_554
F28 SR6 F5 168.7(2) 8_565 2_554
F26 SR6 F5 114.8(2) 5_656 2_554
F33 SR6 F5 131.4(3) 6_656 2_554
F21 SR6 F5 107.3(3) . 2_554
F15 SR6 ZR2 139.8(2) 3 .
F7 SR6 ZR2 128.8(2) 8_565 .
F26 SR6 ZR2 94.3(2) . .
F4 SR6 ZR2 84.5(2) 2_554 .
F25 SR6 ZR2 33.4(2) 2_565 .
F28 SR6 ZR2 34.18(18) 8_565 .
F26 SR6 ZR2 34.38(17) 5_656 .
F33 SR6 ZR2 91.2(2) 6_656 .
F21 SR6 ZR2 84.8(2) . .
F5 SR6 ZR2 135.30(16) 2_554 .
F15 SR6 ZR5 27.33(19) 3 6_656
F7 SR6 ZR5 88.5(2) 8_565 6_656
F26 SR6 ZR5 84.2(2) . 6_656
F4 SR6 ZR5 158.7(2) 2_554 6_656
F25 SR6 ZR5 129.2(3) 2_565 6_656
F28 SR6 ZR5 80.50(18) 8_565 6_656
F26 SR6 ZR5 121.7(2) 5_656 6_656
F33 SR6 ZR5 30.5(2) 6_656 6_656
F21 SR6 ZR5 78.5(2) . 6_656
F5 SR6 ZR5 109.95(16) 2_554 6_656
ZR2 SR6 ZR5 114.65(5) . 6_656
F17 SR7 F15 71.9(3) 2_554 8_565
F17 SR7 F14 75.2(3) 2_554 .
F15 SR7 F14 79.1(3) 8_565 .
F17 SR7 F27 124.6(3) 2_554 8_565
F15 SR7 F27 123.1(3) 8_565 8_565
F14 SR7 F27 59.5(3) . 8_565
F17 SR7 F8 109.7(3) 2_554 8_565
F15 SR7 F8 63.5(3) 8_565 8_565
F14 SR7 F8 137.0(3) . 8_565
F27 SR7 F8 124.9(3) 8_565 8_565
F17 SR7 F3 154.8(3) 2_554 8_565
F15 SR7 F3 124.6(3) 8_565 8_565
F14 SR7 F3 123.5(3) . 8_565
F27 SR7 F3 65.5(3) 8_565 8_565
F8 SR7 F3 69.4(3) 8_565 8_565
F17 SR7 F34 97.0(3) 2_554 .
F15 SR7 F34 151.4(4) 8_565 .
F14 SR7 F34 124.5(4) . .
F27 SR7 F34 85.1(4) 8_565 .
F8 SR7 F34 97.8(4) 8_565 .
F3 SR7 F34 59.2(3) 8_565 .
F17 SR7 F31 130.0(4) 2_554 .
F15 SR7 F31 59.3(3) 8_565 .
F14 SR7 F31 84.7(4) . .
F27 SR7 F31 78.3(3) 8_565 .
F8 SR7 F31 58.8(3) 8_565 .
F3 SR7 F31 72.4(3) 8_565 .
F34 SR7 F31 131.4(3) . .
F17 SR7 F6 69.1(3) 2_554 .
F15 SR7 F6 126.5(3) 8_565 .
F14 SR7 F6 56.6(3) . .
F27 SR7 F6 60.1(3) 8_565 .
F8 SR7 F6 166.3(2) 8_565 .
F3 SR7 F6 105.5(3) 8_565 .
F34 SR7 F6 69.1(3) . .
F31 SR7 F6 133.0(3) . .
F17 SR7 F20 58.0(3) 2_554 .
F15 SR7 F20 78.0(3) 8_565 .
F14 SR7 F20 132.3(3) . .
F27 SR7 F20 158.8(3) 8_565 .
F8 SR7 F20 61.6(2) 8_565 .
F3 SR7 F20 103.9(3) 8_565 .
F34 SR7 F20 73.9(4) . .
F31 SR7 F20 117.2(3) . .
F6 SR7 F20 109.0(2) . .
F17 SR7 ZR5 103.4(2) 2_554 .
F15 SR7 ZR5 34.88(18) 8_565 .
F14 SR7 ZR5 101.4(2) . .
F27 SR7 ZR5 114.9(2) 8_565 .
F8 SR7 ZR5 35.67(17) 8_565 .
F3 SR7 ZR5 89.85(19) 8_565 .
F34 SR7 ZR5 133.3(3) . .
F31 SR7 ZR5 36.6(3) . .
F6 SR7 ZR5 157.61(18) . .
F20 SR7 ZR5 82.11(18) . .
F17 SR7 SR0 107.1(3) 2_554 .
F15 SR7 SR0 61.7(4) 8_565 .
F14 SR7 SR0 44.5(3) . .
F27 SR7 SR0 61.5(4) 8_565 .
F8 SR7 SR0 96.4(3) 8_565 .
F3 SR7 SR0 97.9(3) 8_565 .
F34 SR7 SR0 145.9(4) . .
F31 SR7 SR0 40.1(3) . .
F6 SR7 SR0 96.9(3) . .
F20 SR7 SR0 139.7(4) . .
ZR5 SR7 SR0 64.3(3) . .
F27 SR8 F27 94.8(5) . 8_565
F27 SR8 F29 138.3(4) . 8_565
F27 SR8 F29 78.3(4) 8_565 8_565
F27 SR8 F29 78.3(4) . .
F27 SR8 F29 138.3(4) 8_565 .
F29 SR8 F29 80.2(7) 8_565 .
F27 SR8 F22 99.1(3) . .
F27 SR8 F22 153.9(3) 8_565 .
F29 SR8 F22 104.6(4) 8_565 .
F29 SR8 F22 66.8(4) . .
F27 SR8 F22 153.9(3) . 8_565
F27 SR8 F22 99.1(3) 8_565 8_565
F29 SR8 F22 66.8(4) 8_565 8_565
F29 SR8 F22 104.6(4) . 8_565
F22 SR8 F22 60.3(4) . 8_565
F27 SR8 F12 102.8(3) . 8_565
F27 SR8 F12 57.0(3) 8_565 8_565
F29 SR8 F12 107.1(4) 8_565 8_565
F29 SR8 F12 164.7(3) . 8_565
F22 SR8 F12 98.1(3) . 8_565
F22 SR8 F12 67.6(3) 8_565 8_565
F27 SR8 F12 57.0(3) . .
F27 SR8 F12 102.8(3) 8_565 .
F29 SR8 F12 164.7(3) 8_565 .
F29 SR8 F12 107.1(4) . .
F22 SR8 F12 67.6(3) . .
F22 SR8 F12 98.1(3) 8_565 .
F12 SR8 F12 62.7(3) 8_565 .
F27 SR8 F3 93.8(3) . 8_565
F27 SR8 F3 56.0(3) 8_565 8_565
F29 SR8 F3 48.2(3) 8_565 8_565
F29 SR8 F3 83.2(3) . 8_565
F22 SR8 F3 143.8(3) . 8_565
F22 SR8 F3 112.3(3) 8_565 8_565
F12 SR8 F3 111.8(2) 8_565 8_565
F12 SR8 F3 144.5(2) . 8_565
F27 SR8 F3 56.0(3) . .
F27 SR8 F3 93.8(3) 8_565 .
F29 SR8 F3 83.2(3) 8_565 .
F29 SR8 F3 48.2(3) . .
F22 SR8 F3 112.3(3) . .
F22 SR8 F3 143.8(3) 8_565 .
F12 SR8 F3 144.5(2) 8_565 .
F12 SR8 F3 111.8(2) . .
F3 SR8 F3 50.4(3) 8_565 .
F27 SR8 ZR4 129.0(2) . 1_556
F27 SR8 ZR4 129.0(2) 8_565 1_556
F29 SR8 ZR4 82.4(3) 8_565 1_556
F29 SR8 ZR4 82.4(3) . 1_556
F22 SR8 ZR4 30.35(19) . 1_556
F22 SR8 ZR4 30.35(19) 8_565 1_556
F12 SR8 ZR4 85.24(18) 8_565 1_556
F12 SR8 ZR4 85.24(18) . 1_556
F3 SR8 ZR4 130.22(16) 8_565 1_556
F3 SR8 ZR4 130.22(16) . 1_556
F27 SR8 ZR6 100.9(2) . .
F27 SR8 ZR6 26.3(2) 8_565 .
F29 SR8 ZR6 90.7(3) 8_565 .
F29 SR8 ZR6 164.5(3) . .
F22 SR8 ZR6 128.2(2) . .
F22 SR8 ZR6 83.0(2) 8_565 .
F12 SR8 ZR6 30.76(16) 8_565 .
F12 SR8 ZR6 84.76(17) . .
F3 SR8 ZR6 81.40(15) 8_565 .
F3 SR8 ZR6 118.56(15) . .
ZR4 SR8 ZR6 109.04(5) 1_556 .
F13 SR9 F13 80.2(4) . 8_565
F13 SR9 F28 129.5(3) . 8_565
F13 SR9 F28 77.5(3) 8_565 8_565
F13 SR9 F28 77.5(3) . .
F13 SR9 F28 129.5(3) 8_565 .
F28 SR9 F28 82.8(4) 8_565 .
F13 SR9 F23 146.8(3) . 3
F13 SR9 F23 101.8(3) 8_565 3
F28 SR9 F23 82.4(3) 8_565 3
F28 SR9 F23 121.1(3) . 3
F13 SR9 F23 101.8(3) . 6_656
F13 SR9 F23 146.8(3) 8_565 6_656
F28 SR9 F23 121.1(3) 8_565 6_656
F28 SR9 F23 82.4(3) . 6_656
F23 SR9 F23 58.7(4) 3 6_656
F13 SR9 F33 137.7(2) . 6_656
F13 SR9 F33 137.7(2) 8_565 6_656
F28 SR9 F33 63.7(3) 8_565 6_656
F28 SR9 F33 63.7(3) . 6_656
F23 SR9 F33 58.6(3) 3 6_656
F23 SR9 F33 58.6(3) 6_656 6_656
F13 SR9 F12 56.4(2) . 6_657
F13 SR9 F12 95.5(3) 8_565 6_657
F28 SR9 F12 168.8(3) 8_565 6_657
F28 SR9 F12 108.3(3) . 6_657
F23 SR9 F12 90.6(3) 3 6_657
F23 SR9 F12 61.1(3) 6_656 6_657
F33 SR9 F12 119.6(3) 6_656 6_657
F13 SR9 F12 95.5(3) . 3_556
F13 SR9 F12 56.4(2) 8_565 3_556
F28 SR9 F12 108.3(3) 8_565 3_556
F28 SR9 F12 168.8(3) . 3_556
F23 SR9 F12 61.1(3) 3 3_556
F23 SR9 F12 90.6(3) 6_656 3_556
F33 SR9 F12 119.6(3) 6_656 3_556
F12 SR9 F12 60.6(3) 6_657 3_556
F13 SR9 ZR5 136.0(2) . 6_656
F13 SR9 ZR5 136.0(2) 8_565 6_656
F28 SR9 ZR5 88.8(2) 8_565 6_656
F28 SR9 ZR5 88.8(2) . 6_656
F23 SR9 ZR5 34.37(18) 3 6_656
F23 SR9 ZR5 34.37(18) 6_656 6_656
F33 SR9 ZR5 34.5(2) 6_656 6_656
F12 SR9 ZR5 90.35(17) 6_657 6_656
F12 SR9 ZR5 90.35(17) 3_556 6_656
F13 SR9 ZR6 26.51(18) . 3_556
F13 SR9 ZR6 93.1(2) 8_565 3_556
F28 SR9 ZR6 156.0(2) 8_565 3_556
F28 SR9 ZR6 86.5(2) . 3_556
F23 SR9 ZR6 121.4(2) 3 3_556
F23 SR9 ZR6 78.38(18) 6_656 3_556
F33 SR9 ZR6 129.12(8) 6_656 3_556
F12 SR9 ZR6 31.22(16) 6_657 3_556
F12 SR9 ZR6 83.59(17) 3_556 3_556
ZR5 SR9 ZR6 112.50(5) 6_656 3_556
F13 SR9 ZR6 93.1(2) . 6_657
F13 SR9 ZR6 26.51(18) 8_565 6_657
F28 SR9 ZR6 86.5(2) 8_565 6_657
F28 SR9 ZR6 156.0(2) . 6_657
F23 SR9 ZR6 78.38(18) 3 6_657
F23 SR9 ZR6 121.4(2) 6_656 6_657
F33 SR9 ZR6 129.12(8) 6_656 6_657
F12 SR9 ZR6 83.59(17) 6_657 6_657
F12 SR9 ZR6 31.22(16) 3_556 6_657
ZR5 SR9 ZR6 112.50(5) 6_656 6_657
ZR6 SR9 ZR6 94.95(6) 3_556 6_657
F14 SR10 F9 123.1(3) 6_656 8_564
F14 SR10 F10 91.2(3) 6_656 .
F9 SR10 F10 74.2(3) 8_564 .
F14 SR10 F5 73.9(3) 6_656 2_554
F9 SR10 F5 159.7(3) 8_564 2_554
F10 SR10 F5 119.5(3) . 2_554
F14 SR10 F7 85.2(3) 6_656 8_565
F9 SR10 F7 126.0(3) 8_564 8_565
F10 SR10 F7 58.9(3) . 8_565
F5 SR10 F7 61.6(3) 2_554 8_565
F14 SR10 F17 122.1(3) 6_656 1_554
F9 SR10 F17 57.3(3) 8_564 1_554
F10 SR10 F17 130.5(3) . 1_554
F5 SR10 F17 105.4(3) 2_554 1_554
F7 SR10 F17 146.9(3) 8_565 1_554
F14 SR10 F5 57.5(3) 6_656 6_656
F9 SR10 F5 99.6(3) 8_564 6_656
F10 SR10 F5 138.9(3) . 6_656
F5 SR10 F5 79.8(3) 2_554 6_656
F7 SR10 F5 133.0(3) 8_565 6_656
F17 SR10 F5 65.3(3) 1_554 6_656
F14 SR10 F13 58.8(3) 6_656 8_564
F9 SR10 F13 64.7(3) 8_564 8_564
F10 SR10 F13 81.6(3) . 8_564
F5 SR10 F13 129.1(3) 2_554 8_564
F7 SR10 F13 126.2(3) 8_565 8_564
F17 SR10 F13 86.2(3) 1_554 8_564
F5 SR10 F13 60.1(3) 6_656 8_564
F14 SR10 F6 133.6(3) 6_656 2_554
F9 SR10 F6 101.2(3) 8_564 2_554
F10 SR10 F6 115.7(3) . 2_554
F5 SR10 F6 60.1(3) 2_554 2_554
F7 SR10 F6 78.8(3) 8_565 2_554
F17 SR10 F6 68.8(3) 1_554 2_554
F5 SR10 F6 105.4(3) 6_656 2_554
F13 SR10 F6 155.0(3) 8_564 2_554
F14 SR10 F1 141.9(3) 6_656 8_565
F9 SR10 F1 72.3(2) 8_564 8_565
F10 SR10 F1 57.4(3) . 8_565
F5 SR10 F1 101.5(3) 2_554 8_565
F7 SR10 F1 61.0(2) 8_565 8_565
F17 SR10 F1 95.8(3) 1_554 8_565
F5 SR10 F1 160.3(2) 6_656 8_565
F13 SR10 F1 127.0(2) 8_564 8_565
F6 SR10 F1 60.3(2) 2_554 8_565
F14 SR10 SR0 47.5(3) 6_656 6_656
F9 SR10 SR0 97.6(3) 8_564 6_656
F10 SR10 SR0 43.9(4) . 6_656
F5 SR10 SR0 102.5(3) 2_554 6_656
F7 SR10 SR0 67.1(4) 8_565 6_656
F17 SR10 SR0 144.6(4) 1_554 6_656
F5 SR10 SR0 99.2(3) 6_656 6_656
F13 SR10 SR0 59.1(4) 8_564 6_656
F6 SR10 SR0 145.8(4) 2_554 6_656
F1 SR10 SR0 99.6(3) 8_565 6_656
F14 SR10 ZR6 35.79(19) 6_656 6_656
F9 SR10 ZR6 94.6(2) 8_564 6_656
F10 SR10 ZR6 104.9(3) . 6_656
F5 SR10 ZR6 95.8(2) 2_554 6_656
F7 SR10 ZR6 120.7(2) 8_565 6_656
F17 SR10 ZR6 89.5(2) 1_554 6_656
F5 SR10 ZR6 34.19(17) 6_656 6_656
F13 SR10 ZR6 33.80(17) 8_564 6_656
F6 SR10 ZR6 139.07(19) 2_554 6_656
F1 SR10 ZR6 159.85(16) 8_565 6_656
SR0 SR10 ZR6 66.3(3) 6_656 6_656
F37 SR11 F37 93.3(9) 8_565 .
F37 SR11 F9 62.9(4) 8_565 8_565
F37 SR11 F9 111.9(5) . 8_565
F37 SR11 F9 111.9(5) 8_565 .
F37 SR11 F9 62.9(4) . .
F9 SR11 F9 69.4(4) 8_565 .
F37 SR11 F41 117.4(7) 8_565 .
F37 SR11 F41 24.1(5) . .
F9 SR11 F41 123.0(4) 8_565 .
F9 SR11 F41 58.1(4) . .
F37 SR11 F41 24.1(5) 8_565 8_565
F37 SR11 F41 117.4(7) . 8_565
F9 SR11 F41 58.1(4) 8_565 8_565
F9 SR11 F41 123.0(4) . 8_565
F41 SR11 F41 141.2(9) . 8_565
F37 SR11 F1 163.5(5) 8_565 1_556
F37 SR11 F1 103.1(5) . 1_556
F9 SR11 F1 110.0(3) 8_565 1_556
F9 SR11 F1 76.7(3) . 1_556
F41 SR11 F1 79.1(5) . 1_556
F41 SR11 F1 139.4(5) 8_565 1_556
F37 SR11 F1 103.1(5) 8_565 8_566
F37 SR11 F1 163.5(5) . 8_566
F9 SR11 F1 76.7(3) 8_565 8_566
F9 SR11 F1 110.0(3) . 8_566
F41 SR11 F1 139.4(5) . 8_566
F41 SR11 F1 79.1(5) 8_565 8_566
F1 SR11 F1 60.4(3) 1_556 8_566
F37 SR11 F16 68.0(4) 8_565 .
F37 SR11 F16 68.0(4) . .
F9 SR11 F16 130.9(3) 8_565 .
F9 SR11 F16 130.9(3) . .
F41 SR11 F16 78.0(4) . .
F41 SR11 F16 78.0(4) 8_565 .
F1 SR11 F16 117.8(3) 1_556 .
F1 SR11 F16 117.8(3) 8_566 .
F37 SR11 F39 34.2(5) 8_565 8_565
F37 SR11 F39 66.6(6) . 8_565
F9 SR11 F39 60.0(4) 8_565 8_565
F9 SR11 F39 80.6(4) . 8_565
F41 SR11 F39 89.8(6) . 8_565
F41 SR11 F39 55.8(6) 8_565 8_565
F1 SR11 F39 157.2(4) 1_556 8_565
F1 SR11 F39 128.7(4) 8_566 8_565
F16 SR11 F39 78.4(5) . 8_565
F37 SR11 F39 66.6(6) 8_565 .
F37 SR11 F39 34.2(5) . .
F9 SR11 F39 80.6(4) 8_565 .
F9 SR11 F39 60.0(4) . .
F41 SR11 F39 55.8(6) . .
F41 SR11 F39 89.7(6) 8_565 .
F1 SR11 F39 128.7(4) 1_556 .
F1 SR11 F39 157.2(4) 8_566 .
F16 SR11 F39 78.4(5) . .
F39 SR11 F39 34.4(7) 8_565 .
F37 SR11 F11 72.6(5) 8_565 8_566
F37 SR11 F11 120.7(4) . 8_566
F9 SR11 F11 111.2(3) 8_565 8_566
F9 SR11 F11 174.5(3) . 8_566
F41 SR11 F11 123.3(4) . 8_566
F41 SR11 F11 59.9(4) 8_565 8_566
F1 SR11 F11 98.2(3) 1_556 8_566
F1 SR11 F11 65.3(2) 8_566 8_566
F16 SR11 F11 53.1(3) . 8_566
F39 SR11 F11 104.5(4) 8_565 8_566
F39 SR11 F11 125.5(4) . 8_566
F31 SR0 F10 148.1(10) . 6_556
F31 SR0 F14 90.5(4) . .
F10 SR0 F14 94.3(4) 6_556 .
F31 SR0 F14 90.5(4) . 8_565
F10 SR0 F14 94.3(4) 6_556 8_565
F14 SR0 F14 161.9(10) . 8_565
F31 SR0 F13 129.8(6) . 6_557
F10 SR0 F13 75.9(5) 6_556 6_557
F14 SR0 F13 114.8(6) . 6_557
F14 SR0 F13 52.4(3) 8_565 6_557
F31 SR0 F13 129.8(6) . 3_456
F10 SR0 F13 75.9(5) 6_556 3_456
F14 SR0 F13 52.4(3) . 3_456
F14 SR0 F13 114.8(6) 8_565 3_456
F13 SR0 F13 62.8(4) 6_557 3_456
F31 SR0 F27 68.6(5) . .
F10 SR0 F27 135.1(5) 6_556 .
F14 SR0 F27 115.1(7) . .
F14 SR0 F27 49.1(3) 8_565 .
F13 SR0 F27 61.5(4) 6_557 .
F13 SR0 F27 95.3(6) 3_456 .
F31 SR0 F27 68.6(5) . 8_565
F10 SR0 F27 135.1(5) 6_556 8_565
F14 SR0 F27 49.1(3) . 8_565
F14 SR0 F27 115.1(7) 8_565 8_565
F13 SR0 F27 95.3(6) 6_557 8_565
F13 SR0 F27 61.5(4) 3_456 8_565
F27 SR0 F27 66.2(5) . 8_565
F31 SR0 F15 50.5(4) . .
F10 SR0 F15 103.8(6) 6_556 .
F14 SR0 F15 127.4(6) . .
F14 SR0 F15 65.4(3) 8_565 .
F13 SR0 F15 117.3(2) 6_557 .
F13 SR0 F15 179.6(7) 3_456 .
F27 SR0 F15 85.1(3) . .
F27 SR0 F15 118.8(5) 8_565 .
F31 SR0 F15 50.5(4) . 8_565
F10 SR0 F15 103.8(6) 6_556 8_565
F14 SR0 F15 65.4(3) . 8_565
F14 SR0 F15 127.4(6) 8_565 8_565
F13 SR0 F15 179.6(7) 6_557 8_565
F13 SR0 F15 117.3(2) 3_456 8_565
F27 SR0 F15 118.8(5) . 8_565
F27 SR0 F15 85.1(3) 8_565 8_565
F15 SR0 F15 62.5(4) . 8_565
F31 SR0 SR10 130.7(3) . 6_556
F10 SR0 SR10 48.1(2) 6_556 6_556
F14 SR0 SR10 46.4(3) . 6_556
F14 SR0 SR10 138.2(6) 8_565 6_556
F13 SR0 SR10 94.7(5) 6_557 6_556
F13 SR0 SR10 47.6(2) 3_456 6_556
F27 SR0 SR10 142.8(6) . 6_556
F27 SR0 SR10 90.2(2) 8_565 6_556
F15 SR0 SR10 132.0(6) . 6_556
F15 SR0 SR10 85.2(3) 8_565 6_556
F31 SR0 SR10 130.7(3) . 3_455
F10 SR0 SR10 48.1(2) 6_556 3_455
F14 SR0 SR10 138.2(6) . 3_455
F14 SR0 SR10 46.4(3) 8_565 3_455
F13 SR0 SR10 47.6(2) 6_557 3_455
F13 SR0 SR10 94.7(5) 3_456 3_455
F27 SR0 SR10 90.2(2) . 3_455
F27 SR0 SR10 142.8(6) 8_565 3_455
F15 SR0 SR10 85.2(3) . 3_455
F15 SR0 SR10 132.0(6) 8_565 3_455
SR10 SR0 SR10 93.2(4) 6_556 3_455
ZR1 F1 SR11 111.9(3) . 1_554
ZR1 F1 SR3 110.5(3) . 8_565
SR11 F1 SR3 117.4(3) 1_554 8_565
ZR1 F1 SR10 95.7(3) . 8_565
SR11 F1 SR10 100.3(3) 1_554 8_565
SR3 F1 SR10 118.9(3) 8_565 8_565
ZR6 F2 SR3 119.7(4) . 2
ZR6 F2 SR5 102.1(3) . .
SR3 F2 SR5 136.7(3) 2 .
ZR3 F3 SR2 109.1(3) 8_565 .
ZR3 F3 SR7 113.1(3) 8_565 8_565
SR2 F3 SR7 109.9(3) . 8_565
ZR3 F3 SR8 102.9(3) 8_565 .
SR2 F3 SR8 120.6(3) . .
SR7 F3 SR8 101.1(2) 8_565 .
ZR6 F4 SR6 127.7(4) . 2
ZR6 F4 SR5 99.4(3) . .
SR6 F4 SR5 124.7(4) 2 .
ZR6 F5 SR10 113.5(3) . 2
ZR6 F5 SR10 100.9(3) . 6_556
SR10 F5 SR10 100.2(3) 2 6_556
ZR6 F5 SR6 103.7(4) . 2
SR10 F5 SR6 108.4(3) 2 2
SR10 F5 SR6 130.2(3) 6_556 2
ZR6 F6 SR10 108.5(3) . 2
ZR6 F6 SR3 111.4(4) . 2
SR10 F6 SR3 118.0(3) 2 2
ZR6 F6 SR7 96.2(3) . .
SR10 F6 SR7 103.3(3) 2 .
SR3 F6 SR7 117.0(3) 2 .
ZR1 F7 SR6 125.3(4) . 8_565
ZR1 F7 SR10 103.2(3) . 8_565
SR6 F7 SR10 131.5(3) 8_565 8_565
ZR5 F8 SR2 111.0(3) . .
ZR5 F8 SR7 100.0(3) . 8_565
SR2 F8 SR7 109.1(3) . 8_565
ZR5 F8 SR5 105.4(3) . 8_564
SR2 F8 SR5 113.4(3) . 8_564
SR7 F8 SR5 116.9(3) 8_565 8_564
ZR2 F9 SR11 108.6(3) 8_565 .
ZR2 F9 SR10 116.5(3) 8_565 8_566
SR11 F9 SR10 109.4(3) . 8_566
ZR1 F10 SR0 120.9(7) . 6_656
ZR1 F10 SR10 101.8(3) . 8_565
SR0 F10 SR10 88.0(3) 6_656 8_565
ZR1 F10 SR10 101.8(3) . .
SR0 F10 SR10 88.0(3) 6_656 .
SR10 F10 SR10 154.5(5) 8_565 .
ZR4 F11 SR3 121.5(4) . 8_565
ZR4 F11 SR4 103.6(3) . 8_564
SR3 F11 SR4 124.8(3) 8_565 8_564
ZR4 F11 SR11 95.2(3) . 1_554
SR3 F11 SR11 108.6(3) 8_565 1_554
SR4 F11 SR11 96.2(3) 8_564 1_554
ZR6 F12 SR5 101.7(3) 8_565 8_565
ZR6 F12 SR8 107.2(3) 8_565 .
SR5 F12 SR8 116.4(3) 8_565 .
ZR6 F12 SR9 104.3(3) 8_565 6_557
SR5 F12 SR9 109.0(3) 8_565 6_557
SR8 F12 SR9 116.5(3) . 6_557
ZR6 F13 SR9 121.1(3) 3_556 .
ZR6 F13 SR10 100.9(3) 3_556 8_566
SR9 F13 SR10 137.2(3) . 8_566
ZR6 F13 SR0 95.8(4) 3_556 6_657
SR9 F13 SR0 107.8(3) . 6_657
SR10 F13 SR0 73.3(4) 8_566 6_657
ZR6 F14 SR10 102.5(3) . 6_556
ZR6 F14 SR7 102.8(3) . .
SR10 F14 SR7 153.8(4) 6_556 .
ZR6 F14 SR0 110.1(6) . .
SR10 F14 SR0 86.1(5) 6_556 .
SR7 F14 SR0 91.3(5) . .
ZR5 F15 SR6 119.8(4) . 3_455
ZR5 F15 SR7 102.1(3) . 8_565
SR6 F15 SR7 136.3(3) 3_455 8_565
ZR5 F15 SR0 88.1(3) . .
SR6 F15 SR0 114.9(4) 3_455 .
SR7 F15 SR0 75.9(4) 8_565 .
ZR4 F16 SR11 101.6(5) 1_556 .
ZR4 F16 SR4 95.5(2) 1_556 8_565
SR11 F16 SR4 96.5(3) . 8_565
ZR4 F16 SR4 95.5(2) 1_556 .
SR11 F16 SR4 96.5(3) . .
SR4 F16 SR4 161.0(5) 8_565 .
ZR2 F17 SR7 120.1(4) . 2
ZR2 F17 SR10 113.5(4) . 1_556
SR7 F17 SR10 114.3(4) 2 1_556
ZR4 F18 SR2 100.4(4) . .
ZR4 F18 SR5 125.2(5) . 8_564
SR2 F18 SR5 129.1(4) . 8_564
ZR3 F19 SR1 120.0(9) 8_565 .
ZR3 F19 SR4 97.8(5) 8_565 8_565
SR1 F19 SR4 122.6(6) . 8_565
ZR2 F20 SR5 123.6(4) 2_554 1_554
ZR2 F20 SR7 101.0(3) 2_554 .
SR5 F20 SR7 121.3(3) 1_554 .
ZR2 F20 SR4 100.5(3) 2_554 2_554
SR5 F20 SR4 110.2(3) 1_554 2_554
SR7 F20 SR4 94.9(3) . 2_554
ZR1 F21 SR1 101.2(5) . .
ZR1 F21 SR6 104.5(3) . .
SR1 F21 SR6 112.2(3) . .
ZR1 F21 SR6 104.5(3) . 8_565
SR1 F21 SR6 112.2(3) . 8_565
SR6 F21 SR6 119.7(4) . 8_565
ZR4 F22 SR8 111.5(4) 1_556 .
ZR4 F22 SR4 100.9(4) 1_556 8_565
SR8 F22 SR4 110.0(4) . 8_565
ZR4 F22 SR5 110.3(4) 1_556 8_565
SR8 F22 SR5 112.2(3) . 8_565
SR4 F22 SR5 111.5(3) 8_565 8_565
ZR5 F23 SR5 130.0(4) . 8_564
ZR5 F23 SR9 101.9(3) . 6_556
SR5 F23 SR9 123.0(3) 8_564 6_556
ZR3 F24 SR4 105.4(4) 2 .
ZR3 F24 SR5 125.1(5) 2 .
SR4 F24 SR5 125.8(4) . .
ZR2 F25 SR6 102.7(3) 2_564 2_564
ZR2 F25 SR1 115.5(5) 2_564 2_564
SR6 F25 SR1 115.5(4) 2_564 2_564
ZR2 F26 SR6 138.2(4) 5_656 .
ZR2 F26 SR6 95.0(3) 5_656 5_656
SR6 F26 SR6 116.7(3) . 5_656
ZR6 F27 SR8 122.8(4) 8_565 .
ZR6 F27 SR7 105.2(3) 8_565 8_565
SR8 F27 SR7 131.8(4) . 8_565
ZR6 F27 SR0 89.8(4) 8_565 .
SR8 F27 SR0 98.9(3) . .
SR7 F27 SR0 75.8(4) 8_565 .
ZR2 F28 SR9 139.8(4) 8_565 .
ZR2 F28 SR6 100.8(3) 8_565 8_565
SR9 F28 SR6 119.4(3) . 8_565
ZR3 F29 SR8 137.1(5) 8_565 .
ZR3 F29 SR4 101.2(4) 8_565 8_565
SR8 F29 SR4 119.3(4) . 8_565
ZR3 F30 SR4 105.2(5) . .
ZR3 F30 SR3 128.7(6) . 2
SR4 F30 SR3 121.1(5) . 2
ZR5 F31 SR0 117.2(7) . .
ZR5 F31 SR7 97.1(3) . .
SR0 F31 SR7 93.5(3) . .
ZR5 F31 SR7 97.1(3) . 8_565
SR0 F31 SR7 93.5(3) . 8_565
SR7 F31 SR7 159.2(5) . 8_565
ZR1 F32 SR3 116.3(4) . 8_565
ZR1 F32 SR1 99.9(3) . .
SR3 F32 SR1 138.1(4) 8_565 .
ZR5 F33 SR9 98.9(4) . 6_556
ZR5 F33 SR6 105.7(2) . 6_556
SR9 F33 SR6 106.6(2) 6_556 6_556
ZR5 F33 SR6 105.7(2) . 3_455
SR9 F33 SR6 106.6(2) 6_556 3_455
SR6 F33 SR6 129.3(4) 6_556 3_455
ZR3 F34 SR4 104.8(5) . 2_554
ZR3 F34 SR7 111.9(4) . .
SR4 F34 SR7 120.1(5) 2_554 .
ZR3 F34 SR3 102.1(5) . 2
SR4 F34 SR3 107.0(3) 2_554 2
SR7 F34 SR3 109.3(4) . 2
ZR4 F35 SR2 100.5(5) . .
ZR4 F35 SR3 105.4(3) . 8_565
SR2 F35 SR3 103.9(3) . 8_565
ZR4 F35 SR3 105.4(3) . .
SR2 F35 SR3 103.9(3) . .
SR3 F35 SR3 133.4(5) 8_565 .
F41 F37 F39 142.7(19) . .
F41 F37 ZR2 82.1(14) . 8_565
F39 F37 ZR2 74.9(9) . 8_565
F41 F37 SR4 75.4(13) . 8_565
F39 F37 SR4 141.7(12) . 8_565
ZR2 F37 SR4 129.0(8) 8_565 8_565
F41 F37 SR11 82.1(13) . .
F39 F37 SR11 79.5(9) . .
ZR2 F37 SR11 111.1(7) 8_565 .
SR4 F37 SR11 110.3(6) 8_565 .
F37 F39 F39 132.0(9) . 8_565
F37 F39 ZR2 63.7(9) . 8_565
F39 F39 ZR2 150.5(4) 8_565 8_565
F37 F39 SR1 121.2(11) . .
F39 F39 SR1 71.4(4) 8_565 .
ZR2 F39 SR1 126.1(7) 8_565 .
F37 F39 SR11 66.4(9) . .
F39 F39 SR11 72.8(4) 8_565 .
ZR2 F39 SR11 100.1(6) 8_565 .
SR1 F39 SR11 132.4(7) . .
F37 F41 ZR2 69.3(13) . 8_565
F37 F41 SR4 79.9(14) . 8_565
ZR2 F41 SR4 125.1(8) 8_565 8_565
F37 F41 SR11 73.8(13) . .
ZR2 F41 SR11 104.4(7) 8_565 .
SR4 F41 SR11 109.1(6) 8_565 .
F38 F36 ZR3 72.0(17) . 8_565
F38 F36 SR3 72.9(17) . 8_565
ZR3 F36 SR3 122.8(8) 8_565 8_565
F38 F36 SR2 62.6(16) . .
ZR3 F36 SR2 97.3(7) 8_565 .
SR3 F36 SR2 104.7(6) 8_565 .
F38 F36 SR4 151.4(18) . 7_665
ZR3 F36 SR4 92.1(6) 8_565 7_665
SR3 F36 SR4 98.2(6) 8_565 7_665
SR2 F36 SR4 144.9(7) . 7_665
F36 F38 F40 145(3) . .
F36 F38 ZR3 77.3(17) . 8_565
F40 F38 ZR3 71.7(13) . 8_565
F36 F38 SR2 94.4(18) . .
F40 F38 SR2 81.0(14) . .
ZR3 F38 SR2 109.0(11) 8_565 .
F36 F38 SR3 82.6(18) . 8_565
F40 F38 SR3 130.4(18) . 8_565
ZR3 F38 SR3 130.2(12) 8_565 8_565
SR2 F38 SR3 117.6(10) . 8_565
F38 F40 ZR3 68.6(13) . 8_565
F38 F40 SR1 130.7(16) . .
ZR3 F40 SR1 124.5(9) 8_565 .
F38 F40 SR2 67.8(13) . .
ZR3 F40 SR2 102.0(8) 8_565 .
SR1 F40 SR2 133.2(8) . .

loop_
_geom_bond_atom_site_label_1
_geom_bond_atom_site_label_2
_geom_bond_distance
_geom_bond_site_symmetry_2
ZR1 F7 2.044(8) .
ZR1 F7 2.044(8) 8_565
ZR1 F32 2.096(8) .
ZR1 F32 2.096(8) 8_565
ZR1 F21 2.102(12) .
ZR1 F10 2.141(11) .
ZR1 F1 2.149(8) 8_565
ZR1 F1 2.149(8) .
ZR1 SR1 3.582(3) .
ZR1 SR10 3.637(2) 8_565
ZR1 SR10 3.637(2) .
ZR1 SR3 3.874(2) .
ZR2 F37 2.030(16) 8_565
ZR2 F25 2.038(9) 2_565
ZR2 F26 2.050(9) 5_656
ZR2 F17 2.057(9) .
ZR2 F20 2.068(8) 2
ZR2 F28 2.068(8) 8_565
ZR2 F9 2.095(8) 8_565
ZR2 F41 2.150(17) 8_565
ZR2 F39 2.186(17) 8_565
ZR2 SR6 3.616(2) .
ZR2 SR11 3.698(2) .
ZR2 SR10 3.907(2) 1_556
ZR3 F19 1.998(12) 8_565
ZR3 F24 2.036(9) 2_554
ZR3 F38 2.04(3) 8_565
ZR3 F30 2.066(11) .
ZR3 F3 2.075(8) 8_565
ZR3 F34 2.077(9) .
ZR3 F40 2.077(19) 8_565
ZR3 F29 2.088(11) 8_565
ZR3 F36 2.090(18) 8_565
ZR3 SR4 3.575(2) .
ZR3 SR4 3.696(2) 2_554
ZR3 SR2 3.700(2) .
ZR4 F18 2.041(9) .
ZR4 F18 2.041(9) 8_565
ZR4 F22 2.077(9) 8_564
ZR4 F22 2.077(9) 1_554
ZR4 F11 2.088(8) 8_565
ZR4 F11 2.088(8) .
ZR4 F35 2.107(13) .
ZR4 F16 2.127(12) 1_554
ZR4 SR2 3.546(3) .
ZR4 SR11 3.640(3) 1_554
ZR4 SR4 3.690(2) 1_554
ZR4 SR4 3.690(2) 8_564
ZR5 F33 2.073(11) .
ZR5 F15 2.084(8) .
ZR5 F15 2.084(8) 8_565
ZR5 F23 2.086(8) 8_565
ZR5 F23 2.086(8) .
ZR5 F8 2.110(8) .
ZR5 F8 2.110(8) 8_565
ZR5 F31 2.141(12) .
ZR5 SR7 3.563(2) .
ZR5 SR7 3.563(2) 8_565
ZR5 SR9 3.616(3) 6_556
ZR5 SR0 3.803(17) .
ZR6 F13 2.053(8) 3_456
ZR6 F5 2.074(8) .
ZR6 F27 2.075(9) 8_565
ZR6 F4 2.086(9) .
ZR6 F2 2.089(8) .
ZR6 F12 2.108(8) 8_565
ZR6 F6 2.108(8) .
ZR6 F14 2.171(8) .
ZR6 SR10 3.624(2) 6_556
ZR6 SR7 3.651(2) .
ZR6 SR5 3.674(2) .
ZR6 SR0 3.844(13) .
SR1 F39 2.434(17) .
SR1 F39 2.434(17) 8_565
SR1 F21 2.520(13) .
SR1 F40 2.53(2) .
SR1 F40 2.53(2) 8_565
SR1 F32 2.567(8) .
SR1 F32 2.567(8) 8_565
SR1 F19 2.70(2) .
SR1 F19 2.70(2) 8_565
SR1 F25 2.810(11) 7_656
SR1 F25 2.810(11) 2_565
SR2 F3 2.459(8) 8_565
SR2 F3 2.459(8) .
SR2 F38 2.49(3) 8_565
SR2 F38 2.49(3) .
SR2 F35 2.495(14) .
SR2 F8 2.514(8) 8_565
SR2 F8 2.514(8) .
SR2 F18 2.554(10) .
SR2 F18 2.554(10) 8_565
SR2 F40 2.66(2) 8_565
SR2 F40 2.66(2) .
SR2 F36 2.801(18) .
SR3 F30 2.430(12) 2_554
SR3 F32 2.458(8) 8_565
SR3 F2 2.478(9) 2_554
SR3 F38 2.52(3) 8_565
SR3 F11 2.546(9) 8_565
SR3 F1 2.558(8) 8_565
SR3 F36 2.617(18) 8_565
SR3 F6 2.664(9) 2_554
SR3 F35 2.943(6) .
SR3 F34 3.076(14) 2_554
SR3 ZR6 3.954(2) 2_554
SR4 F41 2.403(16) 8_565
SR4 F30 2.427(11) .
SR4 F37 2.444(16) 8_565
SR4 F29 2.524(11) 8_565
SR4 F34 2.573(13) 2
SR4 F11 2.591(10) 8_566
SR4 F24 2.592(11) .
SR4 F22 2.681(10) 8_565
SR4 F19 2.705(15) 8_565
SR4 F16 2.818(3) .
SR4 F36 2.97(2) 7_656
SR4 F20 3.117(10) 2
SR5 F23 2.508(9) 8_566
SR5 F20 2.535(9) 1_556
SR5 F12 2.612(8) 8_565
SR5 F2 2.617(9) .
SR5 F18 2.633(10) 8_566
SR5 F24 2.643(11) .
SR5 F4 2.703(9) .
SR5 F22 2.953(10) 8_565
SR5 F8 3.077(8) 8_566
SR5 ZR2 4.063(2) 2
SR5 ZR4 4.158(2) 1_556
SR6 F15 2.462(8) 3
SR6 F7 2.497(8) 8_565
SR6 F26 2.502(9) .
SR6 F4 2.535(9) 2_554
SR6 F25 2.574(9) 2_565
SR6 F28 2.606(9) 8_565
SR6 F26 2.806(9) 5_656
SR6 F33 2.833(5) 6_656
SR6 F21 2.961(6) .
SR6 F5 3.141(10) 2_554
SR6 ZR5 3.938(2) 6_656
SR7 F17 2.451(9) 2_554
SR7 F15 2.488(8) 8_565
SR7 F14 2.494(8) .
SR7 F27 2.509(8) 8_565
SR7 F8 2.527(8) 8_565
SR7 F3 2.558(9) 8_565
SR7 F34 2.587(10) .
SR7 F31 2.597(3) .
SR7 F6 2.761(9) .
SR7 F20 2.949(10) .
SR7 SR0 3.580(12) .
SR8 F27 2.406(8) .
SR8 F27 2.406(8) 8_565
SR8 F29 2.433(11) 8_565
SR8 F29 2.433(11) .
SR8 F22 2.541(9) .
SR8 F22 2.542(9) 8_565
SR8 F12 2.761(9) 8_565
SR8 F12 2.761(9) .
SR8 F3 3.228(9) 8_565
SR8 F3 3.228(9) .
SR8 ZR4 3.825(3) 1_556
SR9 F13 2.467(8) .
SR9 F13 2.467(8) 8_565
SR9 F28 2.496(8) 8_565
SR9 F28 2.496(8) .
SR9 F23 2.555(9) 3
SR9 F23 2.555(9) 6_656
SR9 F33 2.660(12) 6_656
SR9 F12 2.850(8) 6_657
SR9 F12 2.850(8) 3_556
SR9 ZR5 3.616(3) 6_656
SR9 ZR6 3.941(2) 3_556
SR9 ZR6 3.941(2) 6_657
SR10 F14 2.470(8) 6_656
SR10 F9 2.492(8) 8_564
SR10 F10 2.533(3) .
SR10 F5 2.546(9) 2_554
SR10 F7 2.578(8) 8_565
SR10 F17 2.600(9) 1_554
SR10 F5 2.605(9) 6_656
SR10 F13 2.623(8) 8_564
SR10 F6 2.649(9) 2_554
SR10 F1 2.730(8) 8_565
SR10 SR0 3.402(12) 6_656
SR10 ZR6 3.624(2) 6_656
SR11 F37 2.446(16) 8_565
SR11 F37 2.446(16) .
SR11 F9 2.451(8) 8_565
SR11 F9 2.451(8) .
SR11 F41 2.523(16) .
SR11 F41 2.523(16) 8_565
SR11 F1 2.524(8) 1_556
SR11 F1 2.524(8) 8_566
SR11 F16 2.558(13) .
SR11 F39 2.625(17) 8_565
SR11 F39 2.625(17) .
SR11 F11 2.798(10) 8_566
SR0 F31 2.31(2) .
SR0 F10 2.36(2) 6_556
SR0 F14 2.512(10) .
SR0 F14 2.512(10) 8_565
SR0 F13 3.049(18) 6_557
SR0 F13 3.049(18) 3_456
SR0 F27 3.245(18) .
SR0 F27 3.245(18) 8_565
SR0 F15 3.250(18) .
SR0 F15 3.250(18) 8_565
SR0 SR10 3.401(12) 6_556
SR0 SR10 3.401(12) 3_455
F1 SR11 2.524(8) 1_554
F1 SR3 2.558(8) 8_565
F1 SR10 2.730(8) 8_565
F2 SR3 2.478(9) 2
F3 ZR3 2.075(8) 8_565
F3 SR7 2.558(9) 8_565
F4 SR6 2.535(9) 2
F5 SR10 2.546(9) 2
F5 SR10 2.605(9) 6_556
F5 SR6 3.141(10) 2
F6 SR10 2.650(9) 2
F6 SR3 2.664(9) 2
F7 SR6 2.497(8) 8_565
F7 SR10 2.578(8) 8_565
F8 SR7 2.527(8) 8_565
F8 SR5 3.077(8) 8_564
F9 ZR2 2.095(8) 8_565
F9 SR10 2.492(8) 8_566
F10 SR0 2.36(2) 6_656
F10 SR10 2.533(3) 8_565
F11 SR3 2.546(9) 8_565
F11 SR4 2.591(10) 8_564
F11 SR11 2.798(10) 1_554
F12 ZR6 2.108(8) 8_565
F12 SR5 2.612(8) 8_565
F12 SR9 2.850(8) 6_557
F13 ZR6 2.053(8) 3_556
F13 SR10 2.623(8) 8_566
F13 SR0 3.049(18) 6_657
F14 SR10 2.470(8) 6_556
F15 SR6 2.462(8) 3_455
F15 SR7 2.488(8) 8_565
F16 ZR4 2.127(12) 1_556
F16 SR4 2.817(3) 8_565
F17 SR7 2.451(9) 2
F17 SR10 2.600(9) 1_556
F18 SR5 2.633(10) 8_564
F19 ZR3 1.998(12) 8_565
F19 SR4 2.705(15) 8_565
F20 ZR2 2.068(8) 2_554
F20 SR5 2.535(9) 1_554
F20 SR4 3.118(10) 2_554
F21 SR6 2.961(6) 8_565
F22 ZR4 2.077(9) 1_556
F22 SR4 2.681(10) 8_565
F22 SR5 2.953(10) 8_565
F23 SR5 2.508(9) 8_564
F23 SR9 2.555(9) 6_556
F24 ZR3 2.036(9) 2
F25 ZR2 2.038(9) 2_564
F25 SR6 2.574(9) 2_564
F25 SR1 2.810(11) 2_564
F26 ZR2 2.050(9) 5_656
F26 SR6 2.806(9) 5_656
F27 ZR6 2.075(8) 8_565
F27 SR7 2.509(8) 8_565
F28 ZR2 2.068(8) 8_565
F28 SR6 2.606(9) 8_565
F29 ZR3 2.088(11) 8_565
F29 SR4 2.524(11) 8_565
F30 SR3 2.430(12) 2
F31 SR7 2.597(3) 8_565
F32 SR3 2.458(8) 8_565
F33 SR9 2.660(12) 6_556
F33 SR6 2.833(5) 6_556
F33 SR6 2.833(5) 3_455
F34 SR4 2.573(13) 2_554
F34 SR3 3.076(14) 2
F35 SR3 2.943(6) 8_565
F37 F41 1.04(2) .
F37 F39 1.50(2) .
F37 ZR2 2.029(16) 8_565
F37 SR4 2.444(16) 8_565
F39 F39 1.55(3) 8_565
F39 ZR2 2.186(17) 8_565
F41 ZR2 2.149(17) 8_565
F41 SR4 2.403(16) 8_565
F36 F38 1.10(3) .
F36 ZR3 2.090(18) 8_565
F36 SR3 2.617(18) 8_565
F36 SR4 2.97(2) 7_665
F38 F40 1.40(3) .
F38 ZR3 2.04(3) 8_565
F38 SR3 2.52(3) 8_565
F40 ZR3 2.077(19) 8_565
